data_1567203
loop_
_publ_author_name
'Keener, Megan'
'Fadaei-Tirani, Farzaneh'
'Scopelliti, Rosario'
'Zivkovic, Ivica'
'Mazzanti, Marinella'

_publ_section_title
;
 Nitrogen activation and cleavage by a multimetallic uranium complex.
;
_journal_issue 27
_journal_name_full 'Chemical science'
_journal_page_first 8025
_journal_page_last 8035
_journal_paper_doi 10.1039/d2sc02997a
_journal_volume 13
_journal_year 2022
_chemical_formula_moiety 'C60 H144 Cs N3 O16 Si8 U2'
_chemical_formula_sum 'C60 H144 Cs N3 O16 Si8 U2'
_chemical_formula_weight 1997.46
_space_group_crystal_system triclinic
_space_group_IT_number 2
_space_group_name_Hall '-P 1'
_space_group_name_H-M_alt 'P -1'
_atom_sites_solution_hydrogens geom
_atom_sites_solution_primary dual
_atom_sites_solution_secondary difmap
_audit_creation_date 2022-01-12
_audit_creation_method
;
Olex2 1.5
(compiled 2021.12.09 svn.r5202d8cf for OlexSys, GUI svn.r6439)
;
_audit_update_record
;
2022-01-12 deposited with the CCDC.	2022-06-22 downloaded from the CCDC.
;
_cell_angle_alpha 80.346(4)
_cell_angle_beta 83.800(4)
_cell_angle_gamma 71.074(4)
_cell_formula_units_Z 2
_cell_length_a 13.9128(5)
_cell_length_b 16.1167(6)
_cell_length_c 21.8294(10)
_cell_measurement_reflns_used 10090
_cell_measurement_temperature 140.00(10)
_cell_measurement_theta_max 71.5650
_cell_measurement_theta_min 3.2720
_cell_volume 4557.0(3)
_computing_cell_refinement 'CrysAlisPro 1.171.41.113a (Rigaku OD, 2021)'
_computing_data_collection 'CrysAlisPro 1.171.41.113a (Rigaku OD, 2021)'
_computing_data_reduction 'CrysAlisPro 1.171.41.113a (Rigaku OD, 2021)'
_computing_molecular_graphics 'Olex2 1.5 (Dolomanov et al., 2009)'
_computing_publication_material 'Olex2 1.5 (Dolomanov et al., 2009)'
_computing_structure_refinement 'ShelXL 2018/3 (Sheldrick, 2015)'
_computing_structure_solution 'ShelXT 2018/2 (Sheldrick, 2015)'
_diffrn_ambient_environment N~2~
_diffrn_ambient_temperature 140.00(10)
_diffrn_detector 'CCD plate'
_diffrn_detector_area_resol_mean 10.2665
_diffrn_detector_type Atlas
_diffrn_measured_fraction_theta_full 0.998
_diffrn_measured_fraction_theta_max 0.971
_diffrn_measurement_details
;
List of Runs (angles in degrees, time in seconds):

  # Type    Start    End  Width  t~exp~   \w     \q     \k     \f   Frames
#--------------------------------------------------------------------------
  1  \w    -78.00  -9.00   1.00    7.50    --  -43.50 105.00-132.00   69
  2  \w     23.00  77.00   1.00    7.50    --   43.68-105.00 127.00   54
  3  \w     66.00 108.00   1.00   35.00    --  101.68-105.00 127.00   42
  4  \w    110.00 176.00   1.00   35.00    --  101.68 105.00-132.00   66
  5  \w   -114.00 -17.00   1.00    7.50    --  -43.50 -57.00 120.00   97
  6  \w   -115.00 -21.00   1.00    7.50    --  -43.50 -37.00   0.00   94
  7  \w    -53.00  21.00   1.00    7.50    --  -43.50  37.00 -30.00   74
  8  \w     67.00  94.00   1.00   35.00    --  101.68 -61.00 -60.00   27
  9  \w     36.00  63.00   1.00   35.00    --  101.68 -94.00-150.00   27
 10  \w    117.00 144.00   1.00   35.00    --  101.68  77.00-150.00   27
 11  \w    103.00 131.00   1.00   35.00    --  101.68  77.00-120.00   28
 12  \w     40.00  96.00   1.00   35.00    --  101.68-125.00   0.00   56
 13  \w     35.00 113.00   1.00   35.00    --  101.68-125.00  30.00   78
 14  \w     40.00 112.00   1.00   35.00    --  101.68-125.00  90.00   72
 15  \w    104.00 168.00   1.00   35.00    --  101.68 125.00 -60.00   64
 16  \w     54.00 106.00   1.00   35.00    --  101.68 -94.00-120.00   52
 17  \w    104.00 156.00   1.00   35.00    --  101.68  77.00  90.00   52
 18  \w    119.00 146.00   1.00   35.00    --  101.68  77.00 120.00   27
 19  \w     79.00 172.00   1.00   35.00    --  101.68  45.00-150.00   93
 20  \w     30.00  86.00   1.00   35.00    --  101.68 -45.00   0.00   56
 21  \w     96.00 121.00   1.00   35.00    --  101.68 -45.00   0.00   25
 22  \w     88.00 113.00   1.00   35.00    --  101.68-125.00-150.00   25
 23  \w     38.00 120.00   1.00   35.00    --  101.68 -45.00-180.00   82
 24  \w     75.00 172.00   1.00   35.00    --  101.68  61.00 150.00   97
;
_diffrn_measurement_device 'four-circle diffractometer'
_diffrn_measurement_device_type 'SuperNova, Dual, Cu at home/near, Atlas'
_diffrn_measurement_method '\w scans'
_diffrn_orient_matrix_type 'CrysAlisPro convention (1999,Acta A55,543-557)'
_diffrn_orient_matrix_UB_11 -0.0321768000
_diffrn_orient_matrix_UB_12 0.0089503000
_diffrn_orient_matrix_UB_13 0.0689700000
_diffrn_orient_matrix_UB_21 -0.0835878000
_diffrn_orient_matrix_UB_22 -0.0423769000
_diffrn_orient_matrix_UB_23 -0.0032569000
_diffrn_orient_matrix_UB_31 0.0756691000
_diffrn_orient_matrix_UB_32 -0.0924272000
_diffrn_orient_matrix_UB_33 0.0193441000
_diffrn_radiation_monochromator mirror
_diffrn_radiation_probe x-ray
_diffrn_radiation_type 'Cu K\a'
_diffrn_radiation_wavelength 1.54184
_diffrn_reflns_av_R_equivalents 0.0808
_diffrn_reflns_av_unetI/netI 0.1103
_diffrn_reflns_Laue_measured_fraction_full 0.998
_diffrn_reflns_Laue_measured_fraction_max 0.971
_diffrn_reflns_limit_h_max 16
_diffrn_reflns_limit_h_min -17
_diffrn_reflns_limit_k_max 19
_diffrn_reflns_limit_k_min -19
_diffrn_reflns_limit_l_max 26
_diffrn_reflns_limit_l_min -26
_diffrn_reflns_number 41825
_diffrn_reflns_point_group_measured_fraction_full 0.998
_diffrn_reflns_point_group_measured_fraction_max 0.971
_diffrn_reflns_theta_full 67.684
_diffrn_reflns_theta_max 72.009
_diffrn_reflns_theta_min 2.928
_diffrn_source 'micro-focus sealed X-ray tube'
_diffrn_source_type 'SuperNova (Cu) X-ray Source'
_exptl_absorpt_coefficient_mu 14.423
_exptl_absorpt_correction_T_max 0.825
_exptl_absorpt_correction_T_min 0.218
_exptl_absorpt_correction_type gaussian
_exptl_absorpt_process_details
;
CrysAlisPro 1.171.41.113a (Rigaku Oxford Diffraction, 2021)
Numerical absorption correction based on Gaussian integration over
a multifaceted crystal model.
Empirical absorption correction using spherical harmonics
as implemented in SCALE3 ABSPACK scaling algorithm
;
_exptl_crystal_colour 'clear pale yellow'
_exptl_crystal_density_diffrn 1.456
_exptl_crystal_description needle
_exptl_crystal_F_000 2008
_exptl_crystal_size_max 0.14
_exptl_crystal_size_mid 0.04
_exptl_crystal_size_min 0.02
_refine_diff_density_max 2.122
_refine_diff_density_min -1.631
_refine_diff_density_rms 0.161
_refine_ls_extinction_method none
_refine_ls_goodness_of_fit_ref 0.969
_refine_ls_hydrogen_treatment constr
_refine_ls_matrix_type full
_refine_ls_number_parameters 908
_refine_ls_number_reflns 17412
_refine_ls_number_restraints 588
_refine_ls_restrained_S_all 0.970
_refine_ls_R_factor_all 0.0939
_refine_ls_R_factor_gt 0.0488
_refine_ls_shift/su_max 0.001
_refine_ls_shift/su_mean 0.000
_refine_ls_structure_factor_coef Fsqd
_refine_ls_weighting_details 'w=1/[\s^2^(Fo^2^)+(0.0288P)^2^] where P=(Fo^2^+2Fc^2^)/3'
_refine_ls_weighting_scheme calc
_refine_ls_wR_factor_gt 0.0920
_refine_ls_wR_factor_ref 0.1075
_reflns_Friedel_coverage 0.000
_reflns_number_gt 11289
_reflns_number_total 17412
_reflns_threshold_expression 'I > 2\s(I)'
_cod_data_source_file d2sc02997a2.cif
_cod_data_source_block mk-407b
_cod_depositor_comments
;
The following automatic conversions were performed:

data item '_exptl_absorpt_correction_type' value 'Gaussian' was
changed to 'gaussian' in accordance with the
/home/data/users/saulius/crontab/automatic-downloads/rss-feeds/RSC/lib/dictionaries/cif_core.dic
dictionary named 'cif_core.dic' version 2.4.2 last updated on
2011-04-26.

Automatic conversion script
Id: cif_fix_values 7556 2019-12-06 15:28:31Z antanas 

 Adding full bibliography for 1567201--1567212.cif.
;
_cod_database_code 1567203
_shelx_shelxl_version_number 2018/3
_audit_contact_author 'Farzaneh Fadaei Tirani'
_chemical_oxdiff_formula 'C60 H144 Cs N3 O16 Si8 U2'
_shelx_space_group_comment
;
The symmetry employed for this shelxl refinement is uniquely defined
by the following loop, which should always be used as a source of
symmetry information in preference to the above space-group names.
They are only intended as comments.
;
_shelx_estimated_absorpt_t_max 0.761
_shelx_estimated_absorpt_t_min 0.237
_olex2_refinement_description
;
1. Fixed Uiso
 At 1.2 times of:
  All C(H,H) groups, All N(H) groups
 At 1.5 times of:
  All C(H,H,H) groups
2. Uiso/Uaniso restraints and constraints
All non-hydrogen atoms have similar U: within 2A with sigma of 0.01 and sigma
for terminal atoms of 0.02 within 2A
3. Others
 Sof(O62B)=Sof(O64B)=1-FVAR(1)
 Sof(O62A)=Sof(O64A)=FVAR(1)
 Sof(C26B)=Sof(H26D)=Sof(H26E)=Sof(H26F)=Sof(C27B)=Sof(H27D)=Sof(H27E)=
 Sof(H27F)=Sof(C28B)=Sof(H28D)=Sof(H28E)=Sof(H28F)=1-FVAR(2)
 Sof(C26A)=Sof(H26A)=Sof(H26B)=Sof(H26C)=Sof(C27A)=Sof(H27A)=Sof(H27B)=
 Sof(H27C)=Sof(C28A)=Sof(H28A)=Sof(H28B)=Sof(H28C)=FVAR(2)
4.a Secondary CH2 refined with riding coordinates:
 C92(H92A,H92B)
4.b Aromatic/amide H refined with riding coordinates:
 N1(H1)
4.c Idealised Me refined as rotating group:
 C2(H2A,H2B,H2C), C3(H3A,H3B,H3C), C4(H4A,H4B,H4C), C6(H6A,H6B,H6C), C7(H7A,
 H7B,H7C), C8(H8A,H8B,H8C), C10(H10A,H10B,H10C), C11(H11A,H11B,H11C), C12(H12A,
 H12B,H12C), C22(H22A,H22B,H22C), C23(H23A,H23B,H23C), C24(H24A,H24B,H24C),
 C26A(H26A,H26B,H26C), C26B(H26D,H26E,H26F), C27A(H27A,H27B,H27C), C27B(H27D,
 H27E,H27F), C28A(H28A,H28B,H28C), C28B(H28D,H28E,H28F), C30(H30A,H30B,H30C),
 C31(H31A,H31B,H31C), C32(H32A,H32B,H32C), C42(H42A,H42B,H42C), C43(H43A,H43B,
 H43C), C44(H44A,H44B,H44C), C46(H46A,H46B,H46C), C47(H47A,H47B,H47C), C48(H48A,
 H48B,H48C), C50(H50A,H50B,H50C), C51(H51A,H51B,H51C), C52(H52A,H52B,H52C),
 C62(H62A,H62B,H62C), C63(H63A,H63B,H63C), C64(H64A,H64B,H64C), C66(H66A,H66B,
 H66C), C67(H67A,H67B,H67C), C68(H68A,H68B,H68C), C70(H70A,H70B,H70C), C71(H71A,
 H71B,H71C), C72(H72A,H72B,H72C), C81(H81A,H81B,H81C), C82(H82A,H82B,H82C),
 C83(H83A,H83B,H83C), C84(H84A,H84B,H84C), C85(H85A,H85B,H85C), C86(H86A,H86B,
 H86C), C87(H87A,H87B,H87C), C88(H88A,H88B,H88C), C89(H89A,H89B,H89C), C90(H90A,
 H90B,H90C), C91(H91A,H91B,H91C)
;
_olex2_date_sample_data_collection 2021-08-25
_olex2_submission_special_instructions 'No special instructions were received'
_oxdiff_exptl_absorpt_empirical_details
;
Empirical correction (ABSPACK) includes:
- Absorption correction using spherical harmonics
- Frame scaling
- Detector area scaling
- B-factor correction
;
_oxdiff_exptl_absorpt_empirical_full_max 2.338
_oxdiff_exptl_absorpt_empirical_full_min 0.487

loop_
_space_group_symop_operation_xyz
'x, y, z'
'-x, -y, -z'

loop_
_atom_site_label
_atom_site_type_symbol
_atom_site_fract_x
_atom_site_fract_y
_atom_site_fract_z
_atom_site_U_iso_or_equiv
_atom_site_adp_type
_atom_site_occupancy
_atom_site_site_symmetry_order
_atom_site_calc_flag
_atom_site_refinement_flags_posn
_atom_site_refinement_flags_adp
_atom_site_refinement_flags_occupancy
_atom_site_disorder_assembly
_atom_site_disorder_group
U1 U 0.29397(2) 0.36416(2) 0.25582(2) 0.02763(8) Uani 1 1 d . . . . .
U2 U 0.30567(2) 0.59689(2) 0.24524(2) 0.02826(8) Uani 1 1 d . . . . .
Cs1 Cs 0.25426(5) 0.12847(3) 0.26947(3) 0.04363(16) Uani 1 1 d . . . . .
Si1 Si 0.52384(19) 0.16002(14) 0.28014(14) 0.0372(6) Uani 1 1 d . U . . .
Si2 Si 0.1862(2) 0.28748(14) 0.13323(13) 0.0348(6) Uani 1 1 d . U . . .
Si3 Si 0.1369(2) 0.28289(14) 0.38944(12) 0.0349(5) Uani 1 1 d . U . . .
Si4 Si 0.0718(2) 0.78005(14) 0.19681(13) 0.0388(6) Uani 1 1 d . U . . .
Si5 Si 0.2755(2) 0.68671(16) 0.38253(14) 0.0482(7) Uani 1 1 d . U . . .
Si6 Si 0.4881(2) 0.57561(17) 0.35095(17) 0.0550(8) Uani 1 1 d . U . . .
Si7 Si 0.4460(2) 0.72837(17) 0.14798(16) 0.0490(7) Uani 1 1 d . U . . .
Si8 Si 0.4574(2) 0.53818(16) 0.13160(15) 0.0441(6) Uani 1 1 d . U . . .
O1 O 0.4246(5) 0.2454(3) 0.2688(3) 0.0399(15) Uani 1 1 d . U . . .
O2 O 0.5759(5) 0.1537(4) 0.3445(4) 0.0488(17) Uani 1 1 d . U . . .
O3 O 0.6127(5) 0.1565(4) 0.2247(4) 0.0459(16) Uani 1 1 d . U . . .
O4 O 0.4841(5) 0.0736(4) 0.2881(4) 0.0481(17) Uani 1 1 d . U . . .
O21 O 0.2333(5) 0.3295(4) 0.1797(3) 0.0363(14) Uani 1 1 d . U . . .
O22 O 0.1508(5) 0.3523(4) 0.0691(3) 0.0415(15) Uani 1 1 d . U . . .
O23 O 0.2728(5) 0.1932(4) 0.1216(4) 0.0445(16) Uani 1 1 d . U . . .
O24 O 0.0882(5) 0.2591(4) 0.1656(3) 0.0403(15) Uani 1 1 d . U . . .
O41 O 0.2041(5) 0.3040(4) 0.3282(3) 0.0355(14) Uani 1 1 d . U . . .
O42 O 0.1461(5) 0.1774(4) 0.3925(3) 0.0426(15) Uani 1 1 d . U . . .
O43 O 0.0164(5) 0.3369(4) 0.3865(3) 0.0423(15) Uani 1 1 d . U . . .
O44 O 0.1720(5) 0.3023(4) 0.4527(3) 0.0415(15) Uani 1 1 d . U . . .
O61 O 0.1710(4) 0.6947(3) 0.2099(3) 0.0338(14) Uani 1 1 d . U . . .
O62A O 0.0373(10) 0.8061(8) 0.1276(6) 0.050(3) Uani 0.553(10) 1 d . U P A 1
O62B O 0.0986(13) 0.8470(9) 0.1323(8) 0.052(3) Uani 0.447(10) 1 d . U P A 2
O63 O 0.0733(6) 0.8479(5) 0.2415(4) 0.070(2) Uani 1 1 d . U . . .
O64A O -0.0323(10) 0.7571(8) 0.2325(8) 0.051(3) Uani 0.553(10) 1 d . U P A 1
O64B O -0.0243(12) 0.7669(9) 0.1823(9) 0.050(3) Uani 0.447(10) 1 d . U P A 2
N1 N 0.2406(7) 0.4922(5) 0.2884(5) 0.056(3) Uani 1 1 d . . . . .
H1 H 0.193010 0.502186 0.318711 0.067 Uiso 1 1 calc R U . . .
N2 N 0.3629(7) 0.6239(5) 0.3322(4) 0.0465(19) Uani 1 1 d . U . . .
N3 N 0.4166(6) 0.6296(5) 0.1685(4) 0.0423(18) Uani 1 1 d . U . . .
C1 C 0.6464(9) 0.1948(7) 0.3580(6) 0.059(3) Uani 1 1 d . U . . .
C2 C 0.6344(12) 0.1925(11) 0.4274(8) 0.090(5) Uani 1 1 d . U . . .
H2A H 0.681557 0.219010 0.440698 0.136 Uiso 1 1 calc R U . . .
H2B H 0.649499 0.130938 0.447564 0.136 Uiso 1 1 calc R U . . .
H2C H 0.564368 0.226061 0.439355 0.136 Uiso 1 1 calc R U . . .
C3 C 0.6225(11) 0.2878(8) 0.3265(8) 0.084(4) Uani 1 1 d . U . . .
H3A H 0.556081 0.323164 0.342786 0.126 Uiso 1 1 calc R U . . .
H3B H 0.620660 0.288955 0.281610 0.126 Uiso 1 1 calc R U . . .
H3C H 0.674982 0.312560 0.334320 0.126 Uiso 1 1 calc R U . . .
C4 C 0.7537(9) 0.1413(9) 0.3398(7) 0.079(4) Uani 1 1 d . U . . .
H4A H 0.801501 0.170326 0.348797 0.118 Uiso 1 1 calc R U . . .
H4B H 0.759380 0.137099 0.295198 0.118 Uiso 1 1 calc R U . . .
H4C H 0.769918 0.081665 0.363548 0.118 Uiso 1 1 calc R U . . .
C5 C 0.6179(8) 0.1635(7) 0.1573(6) 0.052(2) Uani 1 1 d . U . . .
C6 C 0.5225(10) 0.2238(8) 0.1295(6) 0.065(3) Uani 1 1 d . U . . .
H6A H 0.526145 0.219792 0.085010 0.098 Uiso 1 1 calc R U . . .
H6B H 0.514185 0.284881 0.135195 0.098 Uiso 1 1 calc R U . . .
H6C H 0.464307 0.206593 0.150161 0.098 Uiso 1 1 calc R U . . .
C7 C 0.7047(11) 0.2015(10) 0.1367(7) 0.081(4) Uani 1 1 d . U . . .
H7A H 0.767297 0.161384 0.155080 0.122 Uiso 1 1 calc R U . . .
H7B H 0.688414 0.259522 0.150665 0.122 Uiso 1 1 calc R U . . .
H7C H 0.714363 0.208198 0.091261 0.122 Uiso 1 1 calc R U . . .
C8 C 0.6456(11) 0.0722(9) 0.1398(7) 0.079(4) Uani 1 1 d . U . . .
H8A H 0.653957 0.075538 0.094348 0.118 Uiso 1 1 calc R U . . .
H8B H 0.591420 0.046206 0.155387 0.118 Uiso 1 1 calc R U . . .
H8C H 0.709504 0.035069 0.158114 0.118 Uiso 1 1 calc R U . . .
C9 C 0.5274(9) -0.0168(6) 0.3168(6) 0.059(3) Uani 1 1 d . U . . .
C10 C 0.6438(9) -0.0453(6) 0.3090(7) 0.071(4) Uani 1 1 d . U . . .
H10A H 0.664938 -0.039755 0.264605 0.107 Uiso 1 1 calc R U . . .
H10B H 0.671891 -0.107136 0.328011 0.107 Uiso 1 1 calc R U . . .
H10C H 0.669148 -0.007430 0.329412 0.107 Uiso 1 1 calc R U . . .
C11 C 0.4887(12) -0.0745(7) 0.2835(8) 0.083(4) Uani 1 1 d . U . . .
H11A H 0.416366 -0.065138 0.295346 0.124 Uiso 1 1 calc R U . . .
H11B H 0.527273 -0.136908 0.295357 0.124 Uiso 1 1 calc R U . . .
H11C H 0.497474 -0.058420 0.238410 0.124 Uiso 1 1 calc R U . . .
C12 C 0.4939(12) -0.0244(8) 0.3841(7) 0.087(5) Uani 1 1 d . U . . .
H12A H 0.521124 0.011718 0.404984 0.131 Uiso 1 1 calc R U . . .
H12B H 0.519024 -0.086523 0.403138 0.131 Uiso 1 1 calc R U . . .
H12C H 0.419340 -0.003602 0.388560 0.131 Uiso 1 1 calc R U . . .
C21 C 0.1967(8) 0.4125(6) 0.0295(5) 0.047(2) Uani 1 1 d . U . . .
C22 C 0.1583(9) 0.5010(7) 0.0553(6) 0.059(3) Uani 1 1 d . U . . .
H22A H 0.185859 0.493795 0.096049 0.089 Uiso 1 1 calc R U . . .
H22B H 0.083811 0.520273 0.059782 0.089 Uiso 1 1 calc R U . . .
H22C H 0.180811 0.545681 0.026620 0.089 Uiso 1 1 calc R U . . .
C23 C 0.3111(8) 0.3763(6) 0.0283(5) 0.046(3) Uani 1 1 d . U . . .
H23A H 0.333773 0.369599 0.070369 0.069 Uiso 1 1 calc R U . . .
H23B H 0.340325 0.417236 0.000261 0.069 Uiso 1 1 calc R U . . .
H23C H 0.333765 0.318448 0.013550 0.069 Uiso 1 1 calc R U . . .
C24 C 0.1597(9) 0.4225(8) -0.0353(5) 0.061(3) Uani 1 1 d . U . . .
H24A H 0.193086 0.459022 -0.064678 0.092 Uiso 1 1 calc R U . . .
H24B H 0.085793 0.451080 -0.034542 0.092 Uiso 1 1 calc R U . . .
H24C H 0.176299 0.363938 -0.048317 0.092 Uiso 1 1 calc R U . . .
C25 C 0.2791(9) 0.1286(7) 0.0813(6) 0.055(2) Uani 1 1 d . U . . .
C26A C 0.390(2) 0.0794(17) 0.0725(14) 0.076(6) Uani 0.521(13) 1 d . U P B 1
H26A H 0.398577 0.035224 0.044713 0.115 Uiso 0.521(13) 1 calc R U P B 1
H26B H 0.416441 0.049612 0.112854 0.115 Uiso 0.521(13) 1 calc R U P B 1
H26C H 0.426254 0.121068 0.054048 0.115 Uiso 0.521(13) 1 calc R U P B 1
C26B C 0.350(3) 0.1365(17) 0.0259(14) 0.074(6) Uani 0.479(13) 1 d . U P B 2
H26D H 0.358665 0.087852 0.002065 0.111 Uiso 0.479(13) 1 calc R U P B 2
H26E H 0.415575 0.133617 0.039535 0.111 Uiso 0.479(13) 1 calc R U P B 2
H26F H 0.320919 0.193241 -0.000327 0.111 Uiso 0.479(13) 1 calc R U P B 2
C27A C 0.240(2) 0.1705(16) 0.0150(13) 0.077(5) Uani 0.521(13) 1 d . U P B 1
H27A H 0.262509 0.125188 -0.012865 0.115 Uiso 0.521(13) 1 calc R U P B 1
H27B H 0.268335 0.218881 -0.001349 0.115 Uiso 0.521(13) 1 calc R U P B 1
H27C H 0.165817 0.193730 0.017587 0.115 Uiso 0.521(13) 1 calc R U P B 1
C27B C 0.178(2) 0.1354(16) 0.0615(15) 0.073(5) Uani 0.479(13) 1 d . U P B 2
H27D H 0.149915 0.192620 0.035673 0.109 Uiso 0.479(13) 1 calc R U P B 2
H27E H 0.131975 0.130705 0.098372 0.109 Uiso 0.479(13) 1 calc R U P B 2
H27F H 0.184829 0.087388 0.037498 0.109 Uiso 0.479(13) 1 calc R U P B 2
C28A C 0.221(2) 0.0688(15) 0.1117(14) 0.074(5) Uani 0.521(13) 1 d . U P B 1
H28A H 0.228282 0.058242 0.156713 0.110 Uiso 0.521(13) 1 calc R U P B 1
H28B H 0.246614 0.012307 0.095075 0.110 Uiso 0.521(13) 1 calc R U P B 1
H28C H 0.148534 0.096403 0.103376 0.110 Uiso 0.521(13) 1 calc R U P B 1
C28B C 0.320(2) 0.0371(15) 0.1229(14) 0.068(5) Uani 0.479(13) 1 d . U P B 2
H28D H 0.266457 0.028578 0.154121 0.101 Uiso 0.479(13) 1 calc R U P B 2
H28E H 0.379282 0.035779 0.143887 0.101 Uiso 0.479(13) 1 calc R U P B 2
H28F H 0.339373 -0.010334 0.096862 0.101 Uiso 0.479(13) 1 calc R U P B 2
C29 C -0.0158(8) 0.3099(6) 0.1726(6) 0.049(2) Uani 1 1 d . U . . .
C30 C -0.0696(9) 0.3140(8) 0.1150(6) 0.065(3) Uani 1 1 d . U . . .
H30A H -0.039946 0.344652 0.079111 0.098 Uiso 1 1 calc R U . . .
H30B H -0.142113 0.346411 0.121055 0.098 Uiso 1 1 calc R U . . .
H30C H -0.061568 0.253798 0.107588 0.098 Uiso 1 1 calc R U . . .
C31 C -0.0602(9) 0.2620(7) 0.2279(7) 0.066(3) Uani 1 1 d . U . . .
H31A H -0.055661 0.203098 0.219181 0.100 Uiso 1 1 calc R U . . .
H31B H -0.131756 0.295842 0.235893 0.100 Uiso 1 1 calc R U . . .
H31C H -0.022226 0.255973 0.264509 0.100 Uiso 1 1 calc R U . . .
C32 C -0.0264(9) 0.4020(6) 0.1857(6) 0.057(3) Uani 1 1 d . U . . .
H32A H 0.006373 0.397506 0.224213 0.085 Uiso 1 1 calc R U . . .
H32B H -0.098677 0.435850 0.190280 0.085 Uiso 1 1 calc R U . . .
H32C H 0.006348 0.432102 0.151078 0.085 Uiso 1 1 calc R U . . .
C41 C 0.0915(9) 0.1253(6) 0.4323(6) 0.052(2) Uani 1 1 d . U . . .
C42 C 0.1570(11) 0.0307(7) 0.4330(7) 0.076(4) Uani 1 1 d . U . . .
H42A H 0.169251 0.016202 0.390430 0.114 Uiso 1 1 calc R U . . .
H42B H 0.122550 -0.008351 0.458726 0.114 Uiso 1 1 calc R U . . .
H42C H 0.222173 0.022417 0.450321 0.114 Uiso 1 1 calc R U . . .
C43 C -0.0098(10) 0.1413(8) 0.4057(7) 0.069(4) Uani 1 1 d . U . . .
H43A H -0.043951 0.100651 0.429620 0.104 Uiso 1 1 calc R U . . .
H43B H 0.001183 0.131012 0.362146 0.104 Uiso 1 1 calc R U . . .
H43C H -0.052370 0.202576 0.408104 0.104 Uiso 1 1 calc R U . . .
C44 C 0.0723(11) 0.1486(8) 0.4989(6) 0.067(3) Uani 1 1 d . U . . .
H44A H 0.028973 0.210266 0.498227 0.101 Uiso 1 1 calc R U . . .
H44B H 0.137367 0.140947 0.516008 0.101 Uiso 1 1 calc R U . . .
H44C H 0.038278 0.109384 0.524870 0.101 Uiso 1 1 calc R U . . .
C45 C -0.0443(8) 0.4229(6) 0.4026(6) 0.049(2) Uani 1 1 d . U . . .
C46 C -0.1425(9) 0.4472(8) 0.3699(6) 0.066(3) Uani 1 1 d . U . . .
H46A H -0.189707 0.502491 0.382255 0.099 Uiso 1 1 calc R U . . .
H46B H -0.173434 0.399706 0.381473 0.099 Uiso 1 1 calc R U . . .
H46C H -0.127913 0.455162 0.324720 0.099 Uiso 1 1 calc R U . . .
C47 C -0.0645(9) 0.4160(8) 0.4725(6) 0.059(3) Uani 1 1 d . U . . .
H47A H 0.000289 0.396696 0.492624 0.088 Uiso 1 1 calc R U . . .
H47B H -0.100952 0.372734 0.486553 0.088 Uiso 1 1 calc R U . . .
H47C H -0.105972 0.473938 0.483580 0.088 Uiso 1 1 calc R U . . .
C48 C 0.0134(9) 0.4897(7) 0.3809(6) 0.057(3) Uani 1 1 d . U . . .
H48A H 0.022377 0.497318 0.335353 0.085 Uiso 1 1 calc R U . . .
H48B H 0.080227 0.467800 0.398755 0.085 Uiso 1 1 calc R U . . .
H48C H -0.025354 0.546686 0.394556 0.085 Uiso 1 1 calc R U . . .
C49 C 0.2709(8) 0.2809(7) 0.4777(6) 0.051(2) Uani 1 1 d . U . . .
C50 C 0.2496(10) 0.2740(8) 0.5482(6) 0.066(3) Uani 1 1 d . U . . .
H50A H 0.312454 0.265691 0.568284 0.098 Uiso 1 1 calc R U . . .
H50B H 0.224797 0.223350 0.563120 0.098 Uiso 1 1 calc R U . . .
H50C H 0.197982 0.328476 0.558552 0.098 Uiso 1 1 calc R U . . .
C51 C 0.3146(10) 0.3544(8) 0.4535(7) 0.069(4) Uani 1 1 d . U . . .
H51A H 0.265328 0.410933 0.462153 0.103 Uiso 1 1 calc R U . . .
H51B H 0.329435 0.356059 0.408470 0.103 Uiso 1 1 calc R U . . .
H51C H 0.377457 0.344293 0.473988 0.103 Uiso 1 1 calc R U . . .
C52 C 0.3415(9) 0.1924(7) 0.4612(6) 0.066(3) Uani 1 1 d . U . . .
H52A H 0.342757 0.192215 0.416196 0.098 Uiso 1 1 calc R U . . .
H52B H 0.316765 0.144452 0.483371 0.098 Uiso 1 1 calc R U . . .
H52C H 0.410347 0.183448 0.473214 0.098 Uiso 1 1 calc R U . . .
C61 C 0.0920(10) 0.8324(8) 0.0687(7) 0.068(3) Uani 1 1 d . U . . .
C62 C 0.0000(14) 0.8686(12) 0.0345(10) 0.128(6) Uani 1 1 d . U . . .
H62A H -0.031260 0.822128 0.034650 0.191 Uiso 1 1 calc R U . . .
H62B H 0.017057 0.890834 -0.008484 0.191 Uiso 1 1 calc R U . . .
H62C H -0.047934 0.917295 0.054385 0.191 Uiso 1 1 calc R U . . .
C63 C 0.1499(14) 0.8984(10) 0.0537(10) 0.113(5) Uani 1 1 d . U . . .
H63A H 0.103906 0.957622 0.059068 0.169 Uiso 1 1 calc R U . . .
H63B H 0.177833 0.898381 0.010487 0.169 Uiso 1 1 calc R U . . .
H63C H 0.205611 0.882035 0.081691 0.169 Uiso 1 1 calc R U . . .
C64 C 0.1582(13) 0.7416(8) 0.0544(7) 0.088(5) Uani 1 1 d . U . . .
H64A H 0.217869 0.720966 0.079546 0.132 Uiso 1 1 calc R U . . .
H64B H 0.180420 0.745412 0.010114 0.132 Uiso 1 1 calc R U . . .
H64C H 0.119000 0.699872 0.064197 0.132 Uiso 1 1 calc R U . . .
C65 C 0.0088(9) 0.9316(6) 0.2574(7) 0.063(3) Uani 1 1 d . U . . .
C66 C 0.0766(11) 0.9911(8) 0.2461(8) 0.082(4) Uani 1 1 d . U . . .
H66A H 0.038351 1.049276 0.258197 0.122 Uiso 1 1 calc R U . . .
H66B H 0.098533 0.998180 0.201870 0.122 Uiso 1 1 calc R U . . .
H66C H 0.136414 0.964150 0.270977 0.122 Uiso 1 1 calc R U . . .
C67 C -0.0809(10) 0.9711(8) 0.2141(7) 0.079(4) Uani 1 1 d . U . . .
H67A H -0.122459 1.029336 0.224660 0.118 Uiso 1 1 calc R U . . .
H67B H -0.122738 0.931579 0.219348 0.118 Uiso 1 1 calc R U . . .
H67C H -0.054191 0.977515 0.170696 0.118 Uiso 1 1 calc R U . . .
C68 C -0.0260(11) 0.9174(9) 0.3237(7) 0.083(4) Uani 1 1 d . U . . .
H68A H -0.057333 0.974868 0.338552 0.124 Uiso 1 1 calc R U . . .
H68B H 0.032368 0.882616 0.348334 0.124 Uiso 1 1 calc R U . . .
H68C H -0.075987 0.885450 0.328142 0.124 Uiso 1 1 calc R U . . .
C69 C -0.0931(10) 0.7132(7) 0.2138(7) 0.065(3) Uani 1 1 d . U . . .
C70 C -0.0330(12) 0.6249(9) 0.1943(8) 0.089(4) Uani 1 1 d . U . . .
H70A H -0.008500 0.633455 0.150618 0.134 Uiso 1 1 calc R U . . .
H70B H -0.076410 0.586755 0.199201 0.134 Uiso 1 1 calc R U . . .
H70C H 0.025270 0.597006 0.220391 0.134 Uiso 1 1 calc R U . . .
C71 C -0.1340(16) 0.7035(12) 0.2788(9) 0.141(7) Uani 1 1 d . U . . .
H71A H -0.083183 0.703350 0.306657 0.211 Uiso 1 1 calc R U . . .
H71B H -0.150004 0.647706 0.288649 0.211 Uiso 1 1 calc R U . . .
H71C H -0.195975 0.753168 0.284344 0.211 Uiso 1 1 calc R U . . .
C72 C -0.1799(13) 0.7674(13) 0.1759(9) 0.117(6) Uani 1 1 d . U . . .
H72A H -0.200238 0.828903 0.183914 0.176 Uiso 1 1 calc R U . . .
H72B H -0.237326 0.744047 0.186939 0.176 Uiso 1 1 calc R U . . .
H72C H -0.159566 0.765003 0.131614 0.176 Uiso 1 1 calc R U . . .
C81 C 0.1469(8) 0.6790(7) 0.3736(6) 0.053(3) Uani 1 1 d . U . . .
H81A H 0.125419 0.705754 0.331613 0.079 Uiso 1 1 calc R U . . .
H81B H 0.098063 0.710513 0.404318 0.079 Uiso 1 1 calc R U . . .
H81C H 0.149730 0.616579 0.380343 0.079 Uiso 1 1 calc R U . . .
C82 C 0.2682(10) 0.8068(7) 0.3682(7) 0.069(4) Uani 1 1 d . U . . .
H82A H 0.331190 0.812883 0.380205 0.103 Uiso 1 1 calc R U . . .
H82B H 0.210276 0.840658 0.393094 0.103 Uiso 1 1 calc R U . . .
H82C H 0.259223 0.829502 0.323994 0.103 Uiso 1 1 calc R U . . .
C83 C 0.3005(10) 0.6501(7) 0.4672(5) 0.060(3) Uani 1 1 d . U . . .
H83A H 0.310395 0.586357 0.477205 0.090 Uiso 1 1 calc R U . . .
H83B H 0.242404 0.682468 0.492532 0.090 Uiso 1 1 calc R U . . .
H83C H 0.361935 0.662189 0.475899 0.090 Uiso 1 1 calc R U . . .
C84 C 0.5006(11) 0.4829(8) 0.4183(6) 0.080(4) Uani 1 1 d . U . . .
H84A H 0.460305 0.506565 0.454756 0.120 Uiso 1 1 calc R U . . .
H84B H 0.572207 0.456605 0.428016 0.120 Uiso 1 1 calc R U . . .
H84C H 0.475623 0.437547 0.406917 0.120 Uiso 1 1 calc R U . . .
C85 C 0.5683(9) 0.5221(7) 0.2851(6) 0.063(3) Uani 1 1 d . U . . .
H85A H 0.539878 0.478974 0.273604 0.095 Uiso 1 1 calc R U . . .
H85B H 0.637906 0.491812 0.297926 0.095 Uiso 1 1 calc R U . . .
H85C H 0.569210 0.567482 0.249186 0.095 Uiso 1 1 calc R U . . .
C86 C 0.5468(10) 0.6556(9) 0.3721(9) 0.090(5) Uani 1 1 d . U . . .
H86A H 0.555626 0.696531 0.334933 0.135 Uiso 1 1 calc R U . . .
H86B H 0.613229 0.622953 0.389026 0.135 Uiso 1 1 calc R U . . .
H86C H 0.502275 0.689206 0.403471 0.135 Uiso 1 1 calc R U . . .
C87 C 0.3599(10) 0.8089(7) 0.1962(7) 0.076(4) Uani 1 1 d . U . . .
H87A H 0.291988 0.830899 0.179768 0.114 Uiso 1 1 calc R U . . .
H87B H 0.386302 0.858578 0.195250 0.114 Uiso 1 1 calc R U . . .
H87C H 0.355708 0.779940 0.239177 0.114 Uiso 1 1 calc R U . . .
C88 C 0.4341(10) 0.7725(7) 0.0642(6) 0.062(3) Uani 1 1 d . U . . .
H88A H 0.485032 0.731611 0.039521 0.094 Uiso 1 1 calc R U . . .
H88B H 0.445057 0.830516 0.056299 0.094 Uiso 1 1 calc R U . . .
H88C H 0.365804 0.778717 0.052411 0.094 Uiso 1 1 calc R U . . .
C89 C 0.5797(10) 0.7177(8) 0.1633(8) 0.075(4) Uani 1 1 d . U . . .
H89A H 0.586210 0.711097 0.208221 0.113 Uiso 1 1 calc R U . . .
H89B H 0.596020 0.770883 0.142931 0.113 Uiso 1 1 calc R U . . .
H89C H 0.626728 0.665564 0.146659 0.113 Uiso 1 1 calc R U . . .
C90 C 0.5994(9) 0.4853(7) 0.1245(6) 0.062(3) Uani 1 1 d . U . . .
H90A H 0.631856 0.530742 0.108098 0.093 Uiso 1 1 calc R U . . .
H90B H 0.616196 0.440786 0.096165 0.093 Uiso 1 1 calc R U . . .
H90C H 0.624259 0.456703 0.165592 0.093 Uiso 1 1 calc R U . . .
C91 C 0.4082(10) 0.5610(7) 0.0520(6) 0.061(3) Uani 1 1 d . U . . .
H91A H 0.333838 0.585722 0.054879 0.091 Uiso 1 1 calc R U . . .
H91B H 0.428001 0.505654 0.033992 0.091 Uiso 1 1 calc R U . . .
H91C H 0.437041 0.603472 0.025487 0.091 Uiso 1 1 calc R U . . .
C92 C 0.3977(8) 0.4603(6) 0.1823(5) 0.049(2) Uani 1 1 d . U . . .
H92A H 0.446307 0.409378 0.206375 0.059 Uiso 1 1 calc R U . . .
H92B H 0.350830 0.441205 0.161008 0.059 Uiso 1 1 calc R U . . .

loop_
_atom_site_aniso_label
_atom_site_aniso_U_11
_atom_site_aniso_U_22
_atom_site_aniso_U_33
_atom_site_aniso_U_23
_atom_site_aniso_U_13
_atom_site_aniso_U_12
U1 0.02606(17) 0.02093(12) 0.03717(19) -0.00450(11) -0.00545(13) -0.00774(10)
U2 0.02790(17) 0.02186(13) 0.03559(19) -0.00346(11) -0.00657(13) -0.00737(10)
Cs1 0.0522(4) 0.0329(3) 0.0482(4) -0.0059(2) -0.0040(3) -0.0160(2)
Si1 0.0282(13) 0.0247(10) 0.0566(17) -0.0064(10) -0.0098(11) -0.0029(9)
Si2 0.0373(14) 0.0303(10) 0.0421(15) -0.0038(10) -0.0095(11) -0.0161(9)
Si3 0.0382(14) 0.0290(10) 0.0376(14) -0.0040(9) -0.0005(11) -0.0115(9)
Si4 0.0379(14) 0.0256(10) 0.0484(16) -0.0072(10) -0.0122(12) 0.0005(9)
Si5 0.0623(19) 0.0352(12) 0.0457(17) -0.0094(11) -0.0105(14) -0.0091(11)
Si6 0.0554(19) 0.0374(12) 0.075(2) -0.0162(13) -0.0337(16) -0.0051(11)
Si7 0.0475(17) 0.0373(12) 0.069(2) -0.0035(12) 0.0001(14) -0.0250(11)
Si8 0.0431(16) 0.0384(12) 0.0554(18) -0.0102(11) 0.0091(13) -0.0208(10)
O1 0.035(4) 0.025(3) 0.055(4) -0.004(3) -0.009(3) 0.000(2)
O2 0.040(4) 0.041(3) 0.064(4) -0.006(3) -0.019(3) -0.006(3)
O3 0.034(3) 0.042(3) 0.060(4) -0.012(3) -0.009(3) -0.005(2)
O4 0.048(4) 0.027(3) 0.067(4) -0.006(3) -0.013(3) -0.007(2)
O21 0.043(4) 0.033(3) 0.042(4) -0.008(2) -0.012(3) -0.018(2)
O22 0.034(3) 0.045(3) 0.050(4) -0.003(3) -0.010(3) -0.018(2)
O23 0.041(4) 0.037(3) 0.062(4) -0.012(3) -0.009(3) -0.015(2)
O24 0.033(3) 0.035(3) 0.055(4) -0.003(3) -0.003(3) -0.014(2)
O41 0.039(4) 0.031(3) 0.035(3) -0.002(2) 0.001(3) -0.011(2)
O42 0.047(4) 0.033(3) 0.051(4) -0.002(3) 0.003(3) -0.020(2)
O43 0.039(4) 0.041(3) 0.046(4) -0.005(3) -0.002(3) -0.012(2)
O44 0.043(4) 0.040(3) 0.043(4) -0.012(3) -0.006(3) -0.011(2)
O61 0.023(3) 0.025(2) 0.049(4) -0.004(2) -0.005(3) -0.001(2)
O62A 0.046(5) 0.045(4) 0.051(5) -0.010(4) -0.022(4) 0.005(4)
O62B 0.054(6) 0.040(5) 0.053(5) -0.006(5) -0.019(5) 0.001(4)
O63 0.061(4) 0.046(3) 0.098(5) -0.035(4) -0.033(4) 0.010(3)
O64A 0.043(5) 0.042(4) 0.067(5) -0.007(5) -0.014(5) -0.008(4)
O64B 0.045(5) 0.041(4) 0.061(5) -0.007(5) -0.018(5) -0.005(4)
N1 0.059(6) 0.029(4) 0.082(7) -0.024(4) 0.036(5) -0.024(4)
N2 0.056(4) 0.037(3) 0.050(4) -0.008(3) -0.018(4) -0.013(3)
N3 0.039(4) 0.036(3) 0.058(5) -0.013(3) 0.002(3) -0.018(3)
C1 0.052(6) 0.053(5) 0.078(6) -0.031(5) -0.018(5) -0.009(4)
C2 0.072(9) 0.111(10) 0.096(11) -0.050(8) -0.014(8) -0.018(7)
C3 0.068(9) 0.064(7) 0.136(12) -0.029(7) -0.017(8) -0.031(6)
C4 0.038(7) 0.090(8) 0.111(11) -0.054(8) -0.017(7) 0.000(6)
C5 0.037(5) 0.051(4) 0.065(6) -0.016(4) -0.009(4) -0.005(4)
C6 0.060(8) 0.068(7) 0.059(8) -0.019(6) -0.010(6) -0.002(5)
C7 0.061(9) 0.096(9) 0.080(10) -0.009(8) 0.004(7) -0.022(7)
C8 0.077(9) 0.072(7) 0.081(9) -0.032(7) -0.009(7) -0.002(6)
C9 0.064(6) 0.022(4) 0.084(6) 0.000(4) -0.007(5) -0.006(4)
C10 0.061(8) 0.027(4) 0.108(10) -0.012(5) -0.015(7) 0.013(5)
C11 0.096(10) 0.032(5) 0.122(12) -0.009(6) -0.014(9) -0.020(5)
C12 0.098(10) 0.050(6) 0.081(10) 0.014(6) 0.011(8) 0.006(6)
C21 0.039(5) 0.045(4) 0.056(5) 0.004(4) -0.004(4) -0.015(4)
C22 0.053(7) 0.044(5) 0.077(8) 0.002(5) -0.010(6) -0.013(4)
C23 0.041(6) 0.046(5) 0.056(7) -0.001(5) -0.006(5) -0.022(4)
C24 0.060(7) 0.074(7) 0.046(7) 0.015(5) -0.010(6) -0.025(5)
C25 0.063(6) 0.044(4) 0.065(6) -0.022(4) -0.001(5) -0.020(4)
C26A 0.083(11) 0.067(9) 0.079(11) -0.034(9) -0.003(10) -0.012(9)
C26B 0.099(12) 0.064(10) 0.067(11) -0.034(9) 0.007(10) -0.027(9)
C27A 0.098(11) 0.061(9) 0.076(11) -0.034(9) -0.010(10) -0.018(9)
C27B 0.088(11) 0.056(9) 0.092(12) -0.043(9) -0.015(10) -0.025(8)
C28A 0.085(11) 0.054(9) 0.088(11) -0.027(9) -0.001(10) -0.024(8)
C28B 0.083(11) 0.049(9) 0.072(11) -0.018(9) -0.003(10) -0.019(8)
C29 0.036(5) 0.038(4) 0.072(6) 0.003(4) -0.012(4) -0.014(3)
C30 0.037(7) 0.072(7) 0.088(9) -0.010(6) -0.022(6) -0.014(5)
C31 0.056(7) 0.052(6) 0.084(9) 0.005(6) 0.011(6) -0.019(5)
C32 0.054(7) 0.039(5) 0.076(8) -0.009(5) 0.003(6) -0.014(4)
C41 0.066(6) 0.044(4) 0.055(5) 0.000(4) 0.002(5) -0.033(4)
C42 0.085(9) 0.042(5) 0.095(10) 0.002(6) 0.024(8) -0.027(5)
C43 0.079(9) 0.069(7) 0.075(9) 0.001(6) -0.002(7) -0.051(6)
C44 0.101(10) 0.058(6) 0.051(7) 0.000(5) -0.001(7) -0.041(6)
C45 0.040(5) 0.045(4) 0.057(5) -0.010(4) 0.006(4) -0.008(4)
C46 0.042(7) 0.070(7) 0.070(8) -0.008(6) -0.002(6) 0.004(5)
C47 0.050(7) 0.062(6) 0.057(7) -0.009(5) 0.016(5) -0.012(5)
C48 0.052(7) 0.043(5) 0.069(8) -0.014(5) 0.006(6) -0.006(4)
C49 0.048(5) 0.050(4) 0.056(5) -0.012(4) -0.016(4) -0.012(4)
C50 0.067(8) 0.073(7) 0.053(7) -0.007(6) -0.015(6) -0.013(6)
C51 0.068(8) 0.059(6) 0.086(9) 0.001(6) -0.025(7) -0.026(5)
C52 0.054(7) 0.055(6) 0.081(9) -0.019(6) -0.022(6) 0.004(5)
C61 0.069(6) 0.060(5) 0.067(6) 0.000(5) -0.026(5) -0.009(4)
C62 0.109(12) 0.114(11) 0.157(14) 0.037(11) -0.071(11) -0.040(9)
C63 0.107(10) 0.066(7) 0.159(12) -0.021(8) -0.017(10) -0.014(7)
C64 0.132(12) 0.057(7) 0.073(9) -0.005(6) -0.008(9) -0.026(7)
C65 0.058(6) 0.037(4) 0.090(7) -0.023(5) -0.024(5) 0.005(4)
C66 0.097(10) 0.043(6) 0.106(11) -0.001(6) -0.021(8) -0.024(6)
C67 0.060(8) 0.049(6) 0.115(11) -0.028(6) -0.028(8) 0.014(5)
C68 0.064(9) 0.070(7) 0.087(10) -0.010(7) 0.020(7) 0.007(6)
C69 0.058(5) 0.053(4) 0.083(6) -0.010(5) -0.006(5) -0.017(4)
C70 0.085(10) 0.076(8) 0.121(12) -0.040(8) 0.018(9) -0.039(7)
C71 0.142(12) 0.101(9) 0.117(11) -0.007(9) 0.026(10) 0.031(9)
C72 0.075(11) 0.137(12) 0.126(13) -0.032(11) -0.033(10) 0.001(9)
C81 0.048(7) 0.054(5) 0.051(7) -0.005(5) 0.007(5) -0.013(4)
C82 0.080(9) 0.038(5) 0.093(9) -0.020(5) 0.013(7) -0.023(5)
C83 0.074(8) 0.058(6) 0.048(7) -0.017(5) -0.008(6) -0.015(5)
C84 0.088(9) 0.069(7) 0.065(8) -0.004(6) -0.035(7) 0.007(6)
C85 0.060(7) 0.050(6) 0.073(8) -0.003(5) -0.016(6) -0.007(5)
C86 0.060(8) 0.072(7) 0.150(12) -0.054(8) -0.039(8) -0.007(6)
C87 0.074(8) 0.046(6) 0.115(11) -0.006(6) -0.008(8) -0.029(5)
C88 0.066(8) 0.044(5) 0.073(8) 0.003(5) 0.018(6) -0.023(5)
C89 0.055(8) 0.066(7) 0.117(11) -0.010(7) 0.003(7) -0.040(6)
C90 0.057(7) 0.046(5) 0.079(9) -0.013(5) 0.009(6) -0.013(5)
C91 0.068(8) 0.053(6) 0.068(8) -0.018(5) 0.009(6) -0.028(5)
C92 0.045(5) 0.043(4) 0.061(6) -0.008(4) 0.002(5) -0.016(4)

loop_
_atom_type_symbol
_atom_type_description
_atom_type_scat_dispersion_real
_atom_type_scat_dispersion_imag
_atom_type_scat_source
C C 0.0181 0.0091 'International Tables Vol C Tables 4.2.6.8 and 6.1.1.4'
H H 0.0000 0.0000 'International Tables Vol C Tables 4.2.6.8 and 6.1.1.4'
Cs Cs -0.7457 7.9052 'International Tables Vol C Tables 4.2.6.8 and 6.1.1.4'
N N 0.0311 0.0180 'International Tables Vol C Tables 4.2.6.8 and 6.1.1.4'
O O 0.0492 0.0322 'International Tables Vol C Tables 4.2.6.8 and 6.1.1.4'
Si Si 0.2541 0.3302 'International Tables Vol C Tables 4.2.6.8 and 6.1.1.4'
U U -4.3638 13.4090 'International Tables Vol C Tables 4.2.6.8 and 6.1.1.4'

loop_
_exptl_crystal_face_index_h
_exptl_crystal_face_index_k
_exptl_crystal_face_index_l
_exptl_crystal_face_perp_dist
0 -1 0 0.0037
0 1 0 0.0161
1 0 0 0.0581
-1 0 0 0.0686
0 0 -1 0.0052
0 0 1 0.0290

loop_
_geom_angle_atom_site_label_1
_geom_angle_atom_site_label_2
_geom_angle_atom_site_label_3
_geom_angle
_geom_angle_site_symmetry_1
_geom_angle_site_symmetry_3
_geom_angle_publ_flag
U2 U1 Cs1 174.760(14) . . ?
O1 U1 U2 124.32(17) . . ?
O1 U1 Cs1 60.74(17) . . ?
O1 U1 O41 90.6(2) . . ?
O21 U1 U2 118.74(14) . . ?
O21 U1 Cs1 59.79(14) . . ?
O21 U1 O1 97.2(2) . . ?
O21 U1 O41 94.0(2) . . ?
O41 U1 U2 124.35(16) . . ?
O41 U1 Cs1 52.09(16) . . ?
N1 U1 U2 30.4(2) . . ?
N1 U1 Cs1 145.4(2) . . ?
N1 U1 O1 136.8(3) . . ?
N1 U1 O21 125.2(3) . . ?
N1 U1 O41 94.1(3) . . ?
Si8 U2 U1 81.59(5) . . ?
O61 U2 U1 112.38(16) . . ?
O61 U2 Si8 108.10(19) . . ?
O61 U2 N1 99.5(3) . . ?
O61 U2 N2 115.7(3) . . ?
O61 U2 N3 97.1(3) . . ?
O61 U2 C92 118.4(3) . . ?
N1 U2 U1 29.9(2) . . ?
N1 U2 Si8 111.4(2) . . ?
N1 U2 N2 99.2(4) . . ?
N1 U2 N3 143.1(3) . . ?
N1 U2 C92 75.1(3) . . ?
N2 U2 U1 113.92(19) . . ?
N2 U2 Si8 120.5(3) . . ?
N2 U2 C92 125.8(3) . . ?
N3 U2 U1 113.23(19) . . ?
N3 U2 Si8 31.7(2) . . ?
N3 U2 N2 102.8(3) . . ?
N3 U2 C92 68.0(3) . . ?
C92 U2 U1 45.2(2) . . ?
C92 U2 Si8 36.4(2) . . ?
U1 Cs1 Si1 56.77(3) . . ?
Si2 Cs1 U1 59.44(4) . . ?
Si2 Cs1 Si1 95.50(6) . . ?
Si2 Cs1 Si3 97.83(6) . . ?
Si2 Cs1 C9 127.54(19) . . ?
Si3 Cs1 U1 58.05(4) . . ?
Si3 Cs1 Si1 90.56(6) . . ?
Si3 Cs1 C9 108.6(2) . . ?
O1 Cs1 U1 33.09(9) . . ?
O1 Cs1 Si1 23.69(9) . . ?
O1 Cs1 Si2 79.28(11) . . ?
O1 Cs1 Si3 75.93(12) . . ?
O1 Cs1 C9 65.15(17) . . ?
O4 Cs1 U1 79.21(11) . . ?
O4 Cs1 Si1 22.49(12) . . ?
O4 Cs1 Si2 111.45(14) . . ?
O4 Cs1 Si3 103.32(15) . . ?
O4 Cs1 O1 46.16(14) . . ?
O4 Cs1 O21 97.21(16) . . ?
O4 Cs1 O23 95.52(19) . . ?
O4 Cs1 O24 138.31(18) . . ?
O4 Cs1 O41 93.93(17) . . ?
O4 Cs1 C9 19.7(2) . . ?
O21 Cs1 U1 33.07(10) . . ?
O21 Cs1 Si1 76.68(11) . . ?
O21 Cs1 Si2 26.39(11) . . ?
O21 Cs1 Si3 79.72(12) . . ?
O21 Cs1 O1 56.25(13) . . ?
O21 Cs1 C9 116.59(19) . . ?
O23 Cs1 U1 75.27(11) . . ?
O23 Cs1 Si1 87.67(13) . . ?
O23 Cs1 Si2 27.35(12) . . ?
O23 Cs1 Si3 124.15(12) . . ?
O23 Cs1 O1 81.12(16) . . ?
O23 Cs1 O21 45.69(15) . . ?
O23 Cs1 O24 46.16(17) . . ?
O23 Cs1 C9 106.4(2) . . ?
O24 Cs1 U1 75.59(10) . . ?
O24 Cs1 Si1 121.71(11) . . ?
O24 Cs1 Si2 26.94(12) . . ?
O24 Cs1 Si3 90.81(13) . . ?
O24 Cs1 O1 102.72(14) . . ?
O24 Cs1 O21 46.48(14) . . ?
O24 Cs1 C9 152.5(2) . . ?
O41 Cs1 U1 33.55(11) . . ?
O41 Cs1 Si1 75.34(12) . . ?
O41 Cs1 Si2 80.35(11) . . ?
O41 Cs1 Si3 24.50(12) . . ?
O41 Cs1 O1 55.78(16) . . ?
O41 Cs1 O21 57.94(15) . . ?
O41 Cs1 O23 103.63(15) . . ?
O41 Cs1 O24 82.94(16) . . ?
O41 Cs1 C9 106.6(2) . . ?
O42 Cs1 U1 82.68(11) . . ?
O42 Cs1 Si1 102.45(14) . . ?
O42 Cs1 Si2 117.88(12) . . ?
O42 Cs1 Si3 25.05(11) . . ?
O42 Cs1 O1 94.89(17) . . ?
O42 Cs1 O4 106.5(2) . . ?
O42 Cs1 O21 103.86(16) . . ?
O42 Cs1 O23 145.21(16) . . ?
O42 Cs1 O24 102.61(17) . . ?
O42 Cs1 O41 49.36(16) . . ?
O42 Cs1 C9 103.0(2) . . ?
C9 Cs1 U1 97.86(16) . . ?
C9 Cs1 Si1 41.78(16) . . ?
O1 Si1 Cs1 60.1(2) . . ?
O1 Si1 O2 112.9(4) . . ?
O1 Si1 O3 113.3(4) . . ?
O1 Si1 O4 106.2(4) . . ?
O2 Si1 Cs1 124.9(3) . . ?
O2 Si1 O3 106.6(4) . . ?
O2 Si1 O4 105.9(4) . . ?
O3 Si1 Cs1 127.0(3) . . ?
O3 Si1 O4 111.8(4) . . ?
O4 Si1 Cs1 46.1(2) . . ?
O21 Si2 Cs1 71.9(2) . . ?
O21 Si2 O22 114.0(3) . . ?
O21 Si2 O23 106.0(3) . . ?
O21 Si2 O24 112.0(4) . . ?
O22 Si2 Cs1 174.1(3) . . ?
O22 Si2 O23 112.8(4) . . ?
O22 Si2 O24 107.3(3) . . ?
O23 Si2 Cs1 64.5(3) . . ?
O24 Si2 Cs1 69.1(2) . . ?
O24 Si2 O23 104.4(3) . . ?
O41 Si3 Cs1 54.5(2) . . ?
O41 Si3 O42 104.8(4) . . ?
O41 Si3 O43 114.3(3) . . ?
O41 Si3 O44 114.1(4) . . ?
O42 Si3 Cs1 50.8(3) . . ?
O43 Si3 Cs1 117.2(3) . . ?
O43 Si3 O42 105.6(4) . . ?
O43 Si3 O44 105.9(4) . . ?
O44 Si3 Cs1 136.2(3) . . ?
O44 Si3 O42 111.9(3) . . ?
O61 Si4 O62B 108.6(6) . . ?
O61 Si4 O64A 109.6(5) . . ?
O62A Si4 O61 116.6(5) . . ?
O62A Si4 O63 125.4(6) . . ?
O62A Si4 O64A 99.3(7) . . ?
O63 Si4 O61 106.8(4) . . ?
O63 Si4 O62B 91.9(7) . . ?
O63 Si4 O64A 95.6(7) . . ?
O64B Si4 O61 119.0(6) . . ?
O64B Si4 O62B 103.4(9) . . ?
O64B Si4 O63 122.6(8) . . ?
N2 Si5 C81 109.1(5) . . ?
N2 Si5 C82 113.1(6) . . ?
N2 Si5 C83 114.7(5) . . ?
C81 Si5 C82 108.5(5) . . ?
C81 Si5 C83 106.0(6) . . ?
C83 Si5 C82 105.1(6) . . ?
N2 Si6 C84 111.0(6) . . ?
N2 Si6 C85 111.2(5) . . ?
N2 Si6 C86 113.4(5) . . ?
C85 Si6 C84 105.1(6) . . ?
C85 Si6 C86 107.8(7) . . ?
C86 Si6 C84 107.9(7) . . ?
N3 Si7 C87 107.1(5) . . ?
N3 Si7 C88 113.2(5) . . ?
N3 Si7 C89 113.5(5) . . ?
C87 Si7 C88 110.6(6) . . ?
C87 Si7 C89 107.5(7) . . ?
C88 Si7 C89 104.8(6) . . ?
N3 Si8 U2 44.5(3) . . ?
N3 Si8 C90 115.4(5) . . ?
N3 Si8 C91 112.0(5) . . ?
N3 Si8 C92 102.4(5) . . ?
C90 Si8 U2 132.4(5) . . ?
C91 Si8 U2 119.4(4) . . ?
C91 Si8 C90 108.1(6) . . ?
C91 Si8 C92 108.8(5) . . ?
C92 Si8 U2 58.2(4) . . ?
C92 Si8 C90 109.8(5) . . ?
U1 O1 Cs1 86.2(2) . . ?
Si1 O1 U1 177.3(4) . . ?
Si1 O1 Cs1 96.2(3) . . ?
C1 O2 Si1 130.5(8) . . ?
C5 O3 Si1 135.7(6) . . ?
Si1 O4 Cs1 111.4(3) . . ?
C9 O4 Cs1 114.4(6) . . ?
C9 O4 Si1 132.0(7) . . ?
U1 O21 Cs1 87.14(17) . . ?
Si2 O21 U1 168.6(4) . . ?
Si2 O21 Cs1 81.7(2) . . ?
C21 O22 Si2 131.1(6) . . ?
Si2 O23 Cs1 88.1(3) . . ?
C25 O23 Cs1 116.3(6) . . ?
C25 O23 Si2 132.6(6) . . ?
Si2 O24 Cs1 84.0(2) . . ?
C29 O24 Cs1 131.8(6) . . ?
C29 O24 Si2 130.9(5) . . ?
U1 O41 Cs1 94.4(2) . . ?
Si3 O41 U1 164.5(4) . . ?
Si3 O41 Cs1 101.0(3) . . ?
Si3 O42 Cs1 104.1(3) . . ?
C41 O42 Cs1 123.6(6) . . ?
C41 O42 Si3 129.9(7) . . ?
C45 O43 Si3 132.4(7) . . ?
C49 O44 Si3 132.3(7) . . ?
Si4 O61 U2 166.3(4) . . ?
C61 O62A Si4 130.6(11) . . ?
C61 O62B Si4 123.2(13) . . ?
C65 O63 Si4 137.4(7) . . ?
C69 O64A Si4 130.5(13) . . ?
Si4 O64B C69 136.1(13) . . ?
U1 N1 U2 119.7(4) . . ?
U1 N1 H1 120.1 . . ?
U2 N1 H1 120.1 . . ?
Si5 N2 U2 118.5(4) . . ?
Si6 N2 U2 121.1(5) . . ?
Si6 N2 Si5 120.1(5) . . ?
Si7 N3 U2 128.2(5) . . ?
Si8 N3 U2 103.7(4) . . ?
Si8 N3 Si7 127.9(6) . . ?
O2 C1 C2 104.4(12) . . ?
O2 C1 C3 111.6(9) . . ?
O2 C1 C4 110.0(10) . . ?
C2 C1 C4 109.5(11) . . ?
C3 C1 C2 110.4(12) . . ?
C3 C1 C4 110.7(13) . . ?
C1 C2 H2A 109.5 . . ?
C1 C2 H2B 109.5 . . ?
C1 C2 H2C 109.5 . . ?
H2A C2 H2B 109.5 . . ?
H2A C2 H2C 109.5 . . ?
H2B C2 H2C 109.5 . . ?
C1 C3 H3A 109.5 . . ?
C1 C3 H3B 109.5 . . ?
C1 C3 H3C 109.5 . . ?
H3A C3 H3B 109.5 . . ?
H3A C3 H3C 109.5 . . ?
H3B C3 H3C 109.5 . . ?
C1 C4 H4A 109.5 . . ?
C1 C4 H4B 109.5 . . ?
C1 C4 H4C 109.5 . . ?
H4A C4 H4B 109.5 . . ?
H4A C4 H4C 109.5 . . ?
H4B C4 H4C 109.5 . . ?
O3 C5 C6 112.7(10) . . ?
O3 C5 C7 103.6(10) . . ?
O3 C5 C8 108.6(9) . . ?
C6 C5 C7 109.9(10) . . ?
C6 C5 C8 112.1(11) . . ?
C8 C5 C7 109.5(11) . . ?
C5 C6 H6A 109.5 . . ?
C5 C6 H6B 109.5 . . ?
C5 C6 H6C 109.5 . . ?
H6A C6 H6B 109.5 . . ?
H6A C6 H6C 109.5 . . ?
H6B C6 H6C 109.5 . . ?
C5 C7 H7A 109.5 . . ?
C5 C7 H7B 109.5 . . ?
C5 C7 H7C 109.5 . . ?
H7A C7 H7B 109.5 . . ?
H7A C7 H7C 109.5 . . ?
H7B C7 H7C 109.5 . . ?
C5 C8 H8A 109.5 . . ?
C5 C8 H8B 109.5 . . ?
C5 C8 H8C 109.5 . . ?
H8A C8 H8B 109.5 . . ?
H8A C8 H8C 109.5 . . ?
H8B C8 H8C 109.5 . . ?
O4 C9 Cs1 45.9(5) . . ?
O4 C9 C10 110.6(9) . . ?
O4 C9 C11 107.0(10) . . ?
O4 C9 C12 109.2(10) . . ?
C10 C9 Cs1 153.5(7) . . ?
C11 C9 Cs1 74.4(7) . . ?
C11 C9 C10 109.1(11) . . ?
C12 C9 Cs1 91.9(7) . . ?
C12 C9 C10 110.3(11) . . ?
C12 C9 C11 110.7(12) . . ?
C9 C10 H10A 109.5 . . ?
C9 C10 H10B 109.5 . . ?
C9 C10 H10C 109.5 . . ?
H10A C10 H10B 109.5 . . ?
H10A C10 H10C 109.5 . . ?
H10B C10 H10C 109.5 . . ?
C9 C11 H11A 109.5 . . ?
C9 C11 H11B 109.5 . . ?
C9 C11 H11C 109.5 . . ?
H11A C11 H11B 109.5 . . ?
H11A C11 H11C 109.5 . . ?
H11B C11 H11C 109.5 . . ?
C9 C12 H12A 109.5 . . ?
C9 C12 H12B 109.5 . . ?
C9 C12 H12C 109.5 . . ?
H12A C12 H12B 109.5 . . ?
H12A C12 H12C 109.5 . . ?
H12B C12 H12C 109.5 . . ?
O22 C21 C22 107.3(9) . . ?
O22 C21 C23 111.0(7) . . ?
O22 C21 C24 106.3(9) . . ?
C23 C21 C22 110.9(9) . . ?
C23 C21 C24 110.4(10) . . ?
C24 C21 C22 110.8(8) . . ?
C21 C22 H22A 109.5 . . ?
C21 C22 H22B 109.5 . . ?
C21 C22 H22C 109.5 . . ?
H22A C22 H22B 109.5 . . ?
H22A C22 H22C 109.5 . . ?
H22B C22 H22C 109.5 . . ?
C21 C23 H23A 109.5 . . ?
C21 C23 H23B 109.5 . . ?
C21 C23 H23C 109.5 . . ?
H23A C23 H23B 109.5 . . ?
H23A C23 H23C 109.5 . . ?
H23B C23 H23C 109.5 . . ?
C21 C24 H24A 109.5 . . ?
C21 C24 H24B 109.5 . . ?
C21 C24 H24C 109.5 . . ?
H24A C24 H24B 109.5 . . ?
H24A C24 H24C 109.5 . . ?
H24B C24 H24C 109.5 . . ?
O23 C25 C26A 105.9(13) . . ?
O23 C25 C26B 111.2(13) . . ?
O23 C25 C27A 113.9(11) . . ?
O23 C25 C27B 112.2(13) . . ?
O23 C25 C28A 109.1(14) . . ?
O23 C25 C28B 104.4(13) . . ?
C26A C25 C27A 106.7(18) . . ?
C26B C25 C28B 111.1(17) . . ?
C27B C25 C26B 110(2) . . ?
C27B C25 C28B 107.6(17) . . ?
C28A C25 C26A 111.5(16) . . ?
C28A C25 C27A 109.7(18) . . ?
C25 C26A H26A 109.5 . . ?
C25 C26A H26B 109.5 . . ?
C25 C26A H26C 109.5 . . ?
H26A C26A H26B 109.5 . . ?
H26A C26A H26C 109.5 . . ?
H26B C26A H26C 109.5 . . ?
C25 C26B H26D 109.5 . . ?
C25 C26B H26E 109.5 . . ?
C25 C26B H26F 109.5 . . ?
H26D C26B H26E 109.5 . . ?
H26D C26B H26F 109.5 . . ?
H26E C26B H26F 109.5 . . ?
C25 C27A H27A 109.5 . . ?
C25 C27A H27B 109.5 . . ?
C25 C27A H27C 109.5 . . ?
H27A C27A H27B 109.5 . . ?
H27A C27A H27C 109.5 . . ?
H27B C27A H27C 109.5 . . ?
C25 C27B H27D 109.5 . . ?
C25 C27B H27E 109.5 . . ?
C25 C27B H27F 109.5 . . ?
H27D C27B H27E 109.5 . . ?
H27D C27B H27F 109.5 . . ?
H27E C27B H27F 109.5 . . ?
C25 C28A H28A 109.5 . . ?
C25 C28A H28B 109.5 . . ?
C25 C28A H28C 109.5 . . ?
H28A C28A H28B 109.5 . . ?
H28A C28A H28C 109.5 . . ?
H28B C28A H28C 109.5 . . ?
C25 C28B H28D 109.5 . . ?
C25 C28B H28E 109.5 . . ?
C25 C28B H28F 109.5 . . ?
H28D C28B H28E 109.5 . . ?
H28D C28B H28F 109.5 . . ?
H28E C28B H28F 109.5 . . ?
O24 C29 C30 109.9(10) . . ?
O24 C29 C31 106.1(7) . . ?
O24 C29 C32 110.8(8) . . ?
C30 C29 C32 111.1(8) . . ?
C31 C29 C30 109.7(10) . . ?
C31 C29 C32 109.1(11) . . ?
C29 C30 H30A 109.5 . . ?
C29 C30 H30B 109.5 . . ?
C29 C30 H30C 109.5 . . ?
H30A C30 H30B 109.5 . . ?
H30A C30 H30C 109.5 . . ?
H30B C30 H30C 109.5 . . ?
C29 C31 H31A 109.5 . . ?
C29 C31 H31B 109.5 . . ?
C29 C31 H31C 109.5 . . ?
H31A C31 H31B 109.5 . . ?
H31A C31 H31C 109.5 . . ?
H31B C31 H31C 109.5 . . ?
C29 C32 H32A 109.5 . . ?
C29 C32 H32B 109.5 . . ?
C29 C32 H32C 109.5 . . ?
H32A C32 H32B 109.5 . . ?
H32A C32 H32C 109.5 . . ?
H32B C32 H32C 109.5 . . ?
O42 C41 C42 105.8(10) . . ?
O42 C41 C43 108.9(9) . . ?
O42 C41 C44 112.3(9) . . ?
C42 C41 C43 111.4(11) . . ?
C42 C41 C44 109.8(10) . . ?
C43 C41 C44 108.7(11) . . ?
C41 C42 H42A 109.5 . . ?
C41 C42 H42B 109.5 . . ?
C41 C42 H42C 109.5 . . ?
H42A C42 H42B 109.5 . . ?
H42A C42 H42C 109.5 . . ?
H42B C42 H42C 109.5 . . ?
C41 C43 H43A 109.5 . . ?
C41 C43 H43B 109.5 . . ?
C41 C43 H43C 109.5 . . ?
H43A C43 H43B 109.5 . . ?
H43A C43 H43C 109.5 . . ?
H43B C43 H43C 109.5 . . ?
C41 C44 H44A 109.5 . . ?
C41 C44 H44B 109.5 . . ?
C41 C44 H44C 109.5 . . ?
H44A C44 H44B 109.5 . . ?
H44A C44 H44C 109.5 . . ?
H44B C44 H44C 109.5 . . ?
O43 C45 C46 105.6(9) . . ?
O43 C45 C47 109.3(8) . . ?
O43 C45 C48 109.5(9) . . ?
C46 C45 C48 111.9(9) . . ?
C47 C45 C46 111.1(10) . . ?
C47 C45 C48 109.4(10) . . ?
C45 C46 H46A 109.5 . . ?
C45 C46 H46B 109.5 . . ?
C45 C46 H46C 109.5 . . ?
H46A C46 H46B 109.5 . . ?
H46A C46 H46C 109.5 . . ?
H46B C46 H46C 109.5 . . ?
C45 C47 H47A 109.5 . . ?
C45 C47 H47B 109.5 . . ?
C45 C47 H47C 109.5 . . ?
H47A C47 H47B 109.5 . . ?
H47A C47 H47C 109.5 . . ?
H47B C47 H47C 109.5 . . ?
C45 C48 H48A 109.5 . . ?
C45 C48 H48B 109.5 . . ?
C45 C48 H48C 109.5 . . ?
H48A C48 H48B 109.5 . . ?
H48A C48 H48C 109.5 . . ?
H48B C48 H48C 109.5 . . ?
O44 C49 C50 104.8(9) . . ?
O44 C49 C51 108.7(8) . . ?
O44 C49 C52 111.1(9) . . ?
C51 C49 C50 111.2(11) . . ?
C51 C49 C52 111.4(11) . . ?
C52 C49 C50 109.5(9) . . ?
C49 C50 H50A 109.5 . . ?
C49 C50 H50B 109.5 . . ?
C49 C50 H50C 109.5 . . ?
H50A C50 H50B 109.5 . . ?
H50A C50 H50C 109.5 . . ?
H50B C50 H50C 109.5 . . ?
C49 C51 H51A 109.5 . . ?
C49 C51 H51B 109.5 . . ?
C49 C51 H51C 109.5 . . ?
H51A C51 H51B 109.5 . . ?
H51A C51 H51C 109.5 . . ?
H51B C51 H51C 109.5 . . ?
C49 C52 H52A 109.5 . . ?
C49 C52 H52B 109.5 . . ?
C49 C52 H52C 109.5 . . ?
H52A C52 H52B 109.5 . . ?
H52A C52 H52C 109.5 . . ?
H52B C52 H52C 109.5 . . ?
O62A C61 C63 130.7(15) . . ?
O62A C61 C64 99.9(10) . . ?
O62B C61 C63 81.8(13) . . ?
O62B C61 C64 113.5(10) . . ?
C62 C61 O62A 93.6(13) . . ?
C62 C61 O62B 123.9(16) . . ?
C62 C61 C63 107.0(12) . . ?
C62 C61 C64 114.0(15) . . ?
C63 C61 C64 110.8(13) . . ?
C61 C62 H62A 109.5 . . ?
C61 C62 H62B 109.5 . . ?
C61 C62 H62C 109.5 . . ?
H62A C62 H62B 109.5 . . ?
H62A C62 H62C 109.5 . . ?
H62B C62 H62C 109.5 . . ?
C61 C63 H63A 109.5 . . ?
C61 C63 H63B 109.5 . . ?
C61 C63 H63C 109.5 . . ?
H63A C63 H63B 109.5 . . ?
H63A C63 H63C 109.5 . . ?
H63B C63 H63C 109.5 . . ?
C61 C64 H64A 109.5 . . ?
C61 C64 H64B 109.5 . . ?
C61 C64 H64C 109.5 . . ?
H64A C64 H64B 109.5 . . ?
H64A C64 H64C 109.5 . . ?
H64B C64 H64C 109.5 . . ?
O63 C65 C66 104.7(11) . . ?
O63 C65 C67 110.9(10) . . ?
O63 C65 C68 107.6(9) . . ?
C66 C65 C67 108.9(11) . . ?
C68 C65 C66 112.1(13) . . ?
C68 C65 C67 112.4(12) . . ?
C65 C66 H66A 109.5 . . ?
C65 C66 H66B 109.5 . . ?
C65 C66 H66C 109.5 . . ?
H66A C66 H66B 109.5 . . ?
H66A C66 H66C 109.5 . . ?
H66B C66 H66C 109.5 . . ?
C65 C67 H67A 109.5 . . ?
C65 C67 H67B 109.5 . . ?
C65 C67 H67C 109.5 . . ?
H67A C67 H67B 109.5 . . ?
H67A C67 H67C 109.5 . . ?
H67B C67 H67C 109.5 . . ?
C65 C68 H68A 109.5 . . ?
C65 C68 H68B 109.5 . . ?
C65 C68 H68C 109.5 . . ?
H68A C68 H68B 109.5 . . ?
H68A C68 H68C 109.5 . . ?
H68B C68 H68C 109.5 . . ?
O64A C69 C70 113.0(12) . . ?
O64A C69 C71 87.8(15) . . ?
O64A C69 C72 117.3(12) . . ?
C70 C69 O64B 98.7(12) . . ?
C71 C69 O64B 130.0(17) . . ?
C71 C69 C70 111.5(12) . . ?
C71 C69 C72 106.8(14) . . ?
C72 C69 O64B 93.0(12) . . ?
C72 C69 C70 116.4(14) . . ?
C69 C70 H70A 109.5 . . ?
C69 C70 H70B 109.5 . . ?
C69 C70 H70C 109.5 . . ?
H70A C70 H70B 109.5 . . ?
H70A C70 H70C 109.5 . . ?
H70B C70 H70C 109.5 . . ?
C69 C71 H71A 109.5 . . ?
C69 C71 H71B 109.5 . . ?
C69 C71 H71C 109.5 . . ?
H71A C71 H71B 109.5 . . ?
H71A C71 H71C 109.5 . . ?
H71B C71 H71C 109.5 . . ?
C69 C72 H72A 109.5 . . ?
C69 C72 H72B 109.5 . . ?
C69 C72 H72C 109.5 . . ?
H72A C72 H72B 109.5 . . ?
H72A C72 H72C 109.5 . . ?
H72B C72 H72C 109.5 . . ?
Si5 C81 H81A 109.5 . . ?
Si5 C81 H81B 109.5 . . ?
Si5 C81 H81C 109.5 . . ?
H81A C81 H81B 109.5 . . ?
H81A C81 H81C 109.5 . . ?
H81B C81 H81C 109.5 . . ?
Si5 C82 H82A 109.5 . . ?
Si5 C82 H82B 109.5 . . ?
Si5 C82 H82C 109.5 . . ?
H82A C82 H82B 109.5 . . ?
H82A C82 H82C 109.5 . . ?
H82B C82 H82C 109.5 . . ?
Si5 C83 H83A 109.5 . . ?
Si5 C83 H83B 109.5 . . ?
Si5 C83 H83C 109.5 . . ?
H83A C83 H83B 109.5 . . ?
H83A C83 H83C 109.5 . . ?
H83B C83 H83C 109.5 . . ?
Si6 C84 H84A 109.5 . . ?
Si6 C84 H84B 109.5 . . ?
Si6 C84 H84C 109.5 . . ?
H84A C84 H84B 109.5 . . ?
H84A C84 H84C 109.5 . . ?
H84B C84 H84C 109.5 . . ?
Si6 C85 H85A 109.5 . . ?
Si6 C85 H85B 109.5 . . ?
Si6 C85 H85C 109.5 . . ?
H85A C85 H85B 109.5 . . ?
H85A C85 H85C 109.5 . . ?
H85B C85 H85C 109.5 . . ?
Si6 C86 H86A 109.5 . . ?
Si6 C86 H86B 109.5 . . ?
Si6 C86 H86C 109.5 . . ?
H86A C86 H86B 109.5 . . ?
H86A C86 H86C 109.5 . . ?
H86B C86 H86C 109.5 . . ?
Si7 C87 H87A 109.5 . . ?
Si7 C87 H87B 109.5 . . ?
Si7 C87 H87C 109.5 . . ?
H87A C87 H87B 109.5 . . ?
H87A C87 H87C 109.5 . . ?
H87B C87 H87C 109.5 . . ?
Si7 C88 H88A 109.5 . . ?
Si7 C88 H88B 109.5 . . ?
Si7 C88 H88C 109.5 . . ?
H88A C88 H88B 109.5 . . ?
H88A C88 H88C 109.5 . . ?
H88B C88 H88C 109.5 . . ?
Si7 C89 H89A 109.5 . . ?
Si7 C89 H89B 109.5 . . ?
Si7 C89 H89C 109.5 . . ?
H89A C89 H89B 109.5 . . ?
H89A C89 H89C 109.5 . . ?
H89B C89 H89C 109.5 . . ?
Si8 C90 H90A 109.5 . . ?
Si8 C90 H90B 109.5 . . ?
Si8 C90 H90C 109.5 . . ?
H90A C90 H90B 109.5 . . ?
H90A C90 H90C 109.5 . . ?
H90B C90 H90C 109.5 . . ?
Si8 C91 H91A 109.5 . . ?
Si8 C91 H91B 109.5 . . ?
Si8 C91 H91C 109.5 . . ?
H91A C91 H91B 109.5 . . ?
H91A C91 H91C 109.5 . . ?
H91B C91 H91C 109.5 . . ?
U2 C92 H92A 114.4 . . ?
U2 C92 H92B 114.4 . . ?
Si8 C92 U2 85.4(4) . . ?
Si8 C92 H92A 114.4 . . ?
Si8 C92 H92B 114.4 . . ?
H92A C92 H92B 111.5 . . ?

loop_
_geom_bond_atom_site_label_1
_geom_bond_atom_site_label_2
_geom_bond_distance
_geom_bond_site_symmetry_2
_geom_bond_publ_flag
U1 U2 3.7744(4) . ?
U1 Cs1 3.9712(6) . ?
U1 O1 2.173(5) . ?
U1 O21 2.170(6) . ?
U1 O41 2.201(6) . ?
U1 N1 2.167(8) . ?
U2 Si8 3.141(3) . ?
U2 O61 2.139(5) . ?
U2 N1 2.198(8) . ?
U2 N2 2.292(8) . ?
U2 N3 2.267(9) . ?
U2 C92 2.678(11) . ?
Cs1 Si1 3.981(3) . ?
Cs1 Si2 3.576(2) . ?
Cs1 Si3 3.787(3) . ?
Cs1 O1 3.472(7) . ?
Cs1 O4 3.082(7) . ?
Cs1 O21 3.436(5) . ?
Cs1 O23 3.230(7) . ?
Cs1 O24 3.359(6) . ?
Cs1 O41 3.142(6) . ?
Cs1 O42 3.028(8) . ?
Cs1 C9 3.906(11) . ?
Si1 O1 1.609(6) . ?
Si1 O2 1.623(8) . ?
Si1 O3 1.628(8) . ?
Si1 O4 1.635(7) . ?
Si2 O21 1.606(6) . ?
Si2 O22 1.618(7) . ?
Si2 O23 1.644(7) . ?
Si2 O24 1.629(7) . ?
Si3 O41 1.600(7) . ?
Si3 O42 1.654(6) . ?
Si3 O43 1.623(7) . ?
Si3 O44 1.624(7) . ?
Si4 O61 1.613(5) . ?
Si4 O62A 1.583(13) . ?
Si4 O62B 1.709(17) . ?
Si4 O63 1.589(8) . ?
Si4 O64A 1.688(15) . ?
Si4 O64B 1.493(17) . ?
Si5 N2 1.731(10) . ?
Si5 C81 1.865(12) . ?
Si5 C82 1.879(10) . ?
Si5 C83 1.877(11) . ?
Si6 N2 1.725(9) . ?
Si6 C84 1.890(12) . ?
Si6 C85 1.872(14) . ?
Si6 C86 1.873(13) . ?
Si7 N3 1.746(8) . ?
Si7 C87 1.845(15) . ?
Si7 C88 1.853(13) . ?
Si7 C89 1.873(12) . ?
Si8 N3 1.701(9) . ?
Si8 C90 1.882(12) . ?
Si8 C91 1.871(13) . ?
Si8 C92 1.871(10) . ?
O2 C1 1.428(14) . ?
O3 C5 1.453(14) . ?
O4 C9 1.443(11) . ?
O22 C21 1.448(12) . ?
O23 C25 1.448(13) . ?
O24 C29 1.418(12) . ?
O42 C41 1.438(12) . ?
O43 C45 1.449(12) . ?
O44 C49 1.449(12) . ?
O62A C61 1.49(2) . ?
O62B C61 1.47(2) . ?
O63 C65 1.432(13) . ?
O64A C69 1.395(19) . ?
O64B C69 1.53(2) . ?
N1 H1 0.8800 . ?
C1 C2 1.50(2) . ?
C1 C3 1.486(17) . ?
C1 C4 1.511(17) . ?
C2 H2A 0.9800 . ?
C2 H2B 0.9800 . ?
C2 H2C 0.9800 . ?
C3 H3A 0.9800 . ?
C3 H3B 0.9800 . ?
C3 H3C 0.9800 . ?
C4 H4A 0.9800 . ?
C4 H4B 0.9800 . ?
C4 H4C 0.9800 . ?
C5 C6 1.487(15) . ?
C5 C7 1.519(18) . ?
C5 C8 1.500(17) . ?
C6 H6A 0.9800 . ?
C6 H6B 0.9800 . ?
C6 H6C 0.9800 . ?
C7 H7A 0.9800 . ?
C7 H7B 0.9800 . ?
C7 H7C 0.9800 . ?
C8 H8A 0.9800 . ?
C8 H8B 0.9800 . ?
C8 H8C 0.9800 . ?
C9 C10 1.532(17) . ?
C9 C11 1.524(19) . ?
C9 C12 1.490(19) . ?
C10 H10A 0.9800 . ?
C10 H10B 0.9800 . ?
C10 H10C 0.9800 . ?
C11 H11A 0.9800 . ?
C11 H11B 0.9800 . ?
C11 H11C 0.9800 . ?
C12 H12A 0.9800 . ?
C12 H12B 0.9800 . ?
C12 H12C 0.9800 . ?
C21 C22 1.532(17) . ?
C21 C23 1.507(14) . ?
C21 C24 1.523(16) . ?
C22 H22A 0.9800 . ?
C22 H22B 0.9800 . ?
C22 H22C 0.9800 . ?
C23 H23A 0.9800 . ?
C23 H23B 0.9800 . ?
C23 H23C 0.9800 . ?
C24 H24A 0.9800 . ?
C24 H24B 0.9800 . ?
C24 H24C 0.9800 . ?
C25 C26A 1.49(3) . ?
C25 C26B 1.49(3) . ?
C25 C27A 1.56(3) . ?
C25 C27B 1.48(3) . ?
C25 C28A 1.49(3) . ?
C25 C28B 1.56(3) . ?
C26A H26A 0.9800 . ?
C26A H26B 0.9800 . ?
C26A H26C 0.9800 . ?
C26B H26D 0.9800 . ?
C26B H26E 0.9800 . ?
C26B H26F 0.9800 . ?
C27A H27A 0.9800 . ?
C27A H27B 0.9800 . ?
C27A H27C 0.9800 . ?
C27B H27D 0.9800 . ?
C27B H27E 0.9800 . ?
C27B H27F 0.9800 . ?
C28A H28A 0.9800 . ?
C28A H28B 0.9800 . ?
C28A H28C 0.9800 . ?
C28B H28D 0.9800 . ?
C28B H28E 0.9800 . ?
C28B H28F 0.9800 . ?
C29 C30 1.513(16) . ?
C29 C31 1.506(16) . ?
C29 C32 1.516(15) . ?
C30 H30A 0.9800 . ?
C30 H30B 0.9800 . ?
C30 H30C 0.9800 . ?
C31 H31A 0.9800 . ?
C31 H31B 0.9800 . ?
C31 H31C 0.9800 . ?
C32 H32A 0.9800 . ?
C32 H32B 0.9800 . ?
C32 H32C 0.9800 . ?
C41 C42 1.500(16) . ?
C41 C43 1.510(17) . ?
C41 C44 1.535(18) . ?
C42 H42A 0.9800 . ?
C42 H42B 0.9800 . ?
C42 H42C 0.9800 . ?
C43 H43A 0.9800 . ?
C43 H43B 0.9800 . ?
C43 H43C 0.9800 . ?
C44 H44A 0.9800 . ?
C44 H44B 0.9800 . ?
C44 H44C 0.9800 . ?
C45 C46 1.518(16) . ?
C45 C47 1.512(16) . ?
C45 C48 1.527(16) . ?
C46 H46A 0.9800 . ?
C46 H46B 0.9800 . ?
C46 H46C 0.9800 . ?
C47 H47A 0.9800 . ?
C47 H47B 0.9800 . ?
C47 H47C 0.9800 . ?
C48 H48A 0.9800 . ?
C48 H48B 0.9800 . ?
C48 H48C 0.9800 . ?
C49 C50 1.528(17) . ?
C49 C51 1.496(16) . ?
C49 C52 1.522(16) . ?
C50 H50A 0.9800 . ?
C50 H50B 0.9800 . ?
C50 H50C 0.9800 . ?
C51 H51A 0.9800 . ?
C51 H51B 0.9800 . ?
C51 H51C 0.9800 . ?
C52 H52A 0.9800 . ?
C52 H52B 0.9800 . ?
C52 H52C 0.9800 . ?
C61 C62 1.453(19) . ?
C61 C63 1.51(2) . ?
C61 C64 1.517(19) . ?
C62 H62A 0.9800 . ?
C62 H62B 0.9800 . ?
C62 H62C 0.9800 . ?
C63 H63A 0.9800 . ?
C63 H63B 0.9800 . ?
C63 H63C 0.9800 . ?
C64 H64A 0.9800 . ?
C64 H64B 0.9800 . ?
C64 H64C 0.9800 . ?
C65 C66 1.527(19) . ?
C65 C67 1.547(16) . ?
C65 C68 1.480(19) . ?
C66 H66A 0.9800 . ?
C66 H66B 0.9800 . ?
C66 H66C 0.9800 . ?
C67 H67A 0.9800 . ?
C67 H67B 0.9800 . ?
C67 H67C 0.9800 . ?
C68 H68A 0.9800 . ?
C68 H68B 0.9800 . ?
C68 H68C 0.9800 . ?
C69 C70 1.503(19) . ?
C69 C71 1.47(2) . ?
C69 C72 1.481(19) . ?
C70 H70A 0.9800 . ?
C70 H70B 0.9800 . ?
C70 H70C 0.9800 . ?
C71 H71A 0.9800 . ?
C71 H71B 0.9800 . ?
C71 H71C 0.9800 . ?
C72 H72A 0.9800 . ?
C72 H72B 0.9800 . ?
C72 H72C 0.9800 . ?
C81 H81A 0.9800 . ?
C81 H81B 0.9800 . ?
C81 H81C 0.9800 . ?
C82 H82A 0.9800 . ?
C82 H82B 0.9800 . ?
C82 H82C 0.9800 . ?
C83 H83A 0.9800 . ?
C83 H83B 0.9800 . ?
C83 H83C 0.9800 . ?
C84 H84A 0.9800 . ?
C84 H84B 0.9800 . ?
C84 H84C 0.9800 . ?
C85 H85A 0.9800 . ?
C85 H85B 0.9800 . ?
C85 H85C 0.9800 . ?
C86 H86A 0.9800 . ?
C86 H86B 0.9800 . ?
C86 H86C 0.9800 . ?
C87 H87A 0.9800 . ?
C87 H87B 0.9800 . ?
C87 H87C 0.9800 . ?
C88 H88A 0.9800 . ?
C88 H88B 0.9800 . ?
C88 H88C 0.9800 . ?
C89 H89A 0.9800 . ?
C89 H89B 0.9800 . ?
C89 H89C 0.9800 . ?
C90 H90A 0.9800 . ?
C90 H90B 0.9800 . ?
C90 H90C 0.9800 . ?
C91 H91A 0.9800 . ?
C91 H91B 0.9800 . ?
C91 H91C 0.9800 . ?
C92 H92A 0.9900 . ?
C92 H92B 0.9900 . ?

loop_
_geom_torsion_atom_site_label_1
_geom_torsion_atom_site_label_2
_geom_torsion_atom_site_label_3
_geom_torsion_atom_site_label_4
_geom_torsion
_geom_torsion_site_symmetry_1
_geom_torsion_site_symmetry_2
_geom_torsion_site_symmetry_3
_geom_torsion_site_symmetry_4
_geom_torsion_publ_flag
U2 Si8 N3 Si7 -175.6(9) . . . . ?
Cs1 Si1 O2 C1 -152.3(8) . . . . ?
Cs1 Si1 O3 C5 17.9(9) . . . . ?
Cs1 Si1 O4 C9 -161.6(13) . . . . ?
Cs1 Si2 O21 U1 -12(2) . . . . ?
Cs1 Si2 O23 C25 125.0(10) . . . . ?
Cs1 Si2 O24 C29 142.6(10) . . . . ?
Cs1 Si3 O41 U1 -171.2(15) . . . . ?
Cs1 Si3 O42 C41 -162.4(10) . . . . ?
Cs1 Si3 O43 C45 -149.3(8) . . . . ?
Cs1 Si3 O44 C49 17.1(10) . . . . ?
Cs1 O4 C9 C10 165.3(8) . . . . ?
Cs1 O4 C9 C11 46.7(12) . . . . ?
Cs1 O4 C9 C12 -73.1(12) . . . . ?
Cs1 O23 C25 C26A -88.8(14) . . . . ?
Cs1 O23 C25 C26B -142.9(14) . . . . ?
Cs1 O23 C25 C27A 154.3(15) . . . . ?
Cs1 O23 C25 C27B 93.1(16) . . . . ?
Cs1 O23 C25 C28A 31.4(15) . . . . ?
Cs1 O23 C25 C28B -23.1(15) . . . . ?
Cs1 O24 C29 C30 -148.5(7) . . . . ?
Cs1 O24 C29 C31 -29.9(12) . . . . ?
Cs1 O24 C29 C32 88.4(9) . . . . ?
Cs1 O42 C41 C42 42.9(12) . . . . ?
Cs1 O42 C41 C43 -76.9(11) . . . . ?
Cs1 O42 C41 C44 162.7(7) . . . . ?
Si1 O2 C1 C2 158.8(8) . . . . ?
Si1 O2 C1 C3 39.6(15) . . . . ?
Si1 O2 C1 C4 -83.8(12) . . . . ?
Si1 O3 C5 C6 32.5(14) . . . . ?
Si1 O3 C5 C7 151.2(8) . . . . ?
Si1 O3 C5 C8 -92.4(11) . . . . ?
Si1 O4 C9 Cs1 161.2(13) . . . . ?
Si1 O4 C9 C10 -33.5(16) . . . . ?
Si1 O4 C9 C11 -152.2(10) . . . . ?
Si1 O4 C9 C12 88.0(14) . . . . ?
Si2 O22 C21 C22 -86.4(10) . . . . ?
Si2 O22 C21 C23 34.9(14) . . . . ?
Si2 O22 C21 C24 155.0(8) . . . . ?
Si2 O23 C25 C26A 157.3(13) . . . . ?
Si2 O23 C25 C26B 103.2(16) . . . . ?
Si2 O23 C25 C27A 40.4(19) . . . . ?
Si2 O23 C25 C27B -20.8(19) . . . . ?
Si2 O23 C25 C28A -82.6(15) . . . . ?
Si2 O23 C25 C28B -137.0(14) . . . . ?
Si2 O24 C29 C30 85.6(11) . . . . ?
Si2 O24 C29 C31 -155.8(8) . . . . ?
Si2 O24 C29 C32 -37.5(14) . . . . ?
Si3 O42 C41 C42 -157.7(9) . . . . ?
Si3 O42 C41 C43 82.5(12) . . . . ?
Si3 O42 C41 C44 -37.9(13) . . . . ?
Si3 O43 C45 C46 161.9(8) . . . . ?
Si3 O43 C45 C47 -78.6(11) . . . . ?
Si3 O43 C45 C48 41.3(13) . . . . ?
Si3 O44 C49 C50 -152.0(8) . . . . ?
Si3 O44 C49 C51 89.0(11) . . . . ?
Si3 O44 C49 C52 -33.9(13) . . . . ?
Si4 O62A C61 C62 -164.0(13) . . . . ?
Si4 O62A C61 C63 -47.9(19) . . . . ?
Si4 O62A C61 C64 80.9(15) . . . . ?
Si4 O62B C61 C62 88.6(16) . . . . ?
Si4 O62B C61 C63 -166.4(13) . . . . ?
Si4 O62B C61 C64 -57.2(19) . . . . ?
Si4 O63 C65 C66 -125.7(13) . . . . ?
Si4 O63 C65 C67 -8(2) . . . . ?
Si4 O63 C65 C68 114.9(14) . . . . ?
Si4 O64A C69 C70 51.0(17) . . . . ?
Si4 O64A C69 C71 163.5(11) . . . . ?
Si4 O64A C69 C72 -88.8(17) . . . . ?
Si4 O64B C69 C70 -81(2) . . . . ?
Si4 O64B C69 C71 47(3) . . . . ?
Si4 O64B C69 C72 161.9(18) . . . . ?
O1 Si1 O2 C1 -83.6(9) . . . . ?
O1 Si1 O3 C5 -51.4(9) . . . . ?
O1 Si1 O4 Cs1 3.2(5) . . . . ?
O1 Si1 O4 C9 -158.4(10) . . . . ?
O2 Si1 O1 Cs1 -118.2(3) . . . . ?
O2 Si1 O3 C5 -176.2(8) . . . . ?
O2 Si1 O4 Cs1 123.4(4) . . . . ?
O2 Si1 O4 C9 -38.2(12) . . . . ?
O3 Si1 O1 Cs1 120.5(3) . . . . ?
O3 Si1 O2 C1 41.4(9) . . . . ?
O3 Si1 O4 Cs1 -120.9(3) . . . . ?
O3 Si1 O4 C9 77.5(11) . . . . ?
O4 Si1 O1 Cs1 -2.6(4) . . . . ?
O4 Si1 O2 C1 160.6(8) . . . . ?
O4 Si1 O3 C5 68.6(9) . . . . ?
O21 Si2 O22 C21 39.0(10) . . . . ?
O21 Si2 O23 Cs1 60.4(3) . . . . ?
O21 Si2 O23 C25 -174.6(9) . . . . ?
O21 Si2 O24 Cs1 -59.2(3) . . . . ?
O21 Si2 O24 C29 83.4(9) . . . . ?
O22 Si2 O21 U1 168(2) . . . . ?
O22 Si2 O21 Cs1 179.7(3) . . . . ?
O22 Si2 O23 Cs1 -174.2(3) . . . . ?
O22 Si2 O23 C25 -49.3(10) . . . . ?
O22 Si2 O24 Cs1 175.0(3) . . . . ?
O22 Si2 O24 C29 -42.4(10) . . . . ?
O23 Si2 O21 U1 -68(2) . . . . ?
O23 Si2 O21 Cs1 -55.7(3) . . . . ?
O23 Si2 O22 C21 -81.9(9) . . . . ?
O23 Si2 O24 Cs1 55.0(3) . . . . ?
O23 Si2 O24 C29 -162.4(9) . . . . ?
O24 Si2 O21 U1 46(2) . . . . ?
O24 Si2 O21 Cs1 57.6(3) . . . . ?
O24 Si2 O22 C21 163.7(9) . . . . ?
O24 Si2 O23 Cs1 -58.0(3) . . . . ?
O24 Si2 O23 C25 67.0(10) . . . . ?
O41 Si3 O42 Cs1 -8.3(4) . . . . ?
O41 Si3 O42 C41 -170.8(8) . . . . ?
O41 Si3 O43 C45 -88.3(9) . . . . ?
O41 Si3 O44 C49 -46.0(9) . . . . ?
O42 Si3 O41 U1 -163.2(13) . . . . ?
O42 Si3 O41 Cs1 7.9(4) . . . . ?
O42 Si3 O43 C45 157.1(8) . . . . ?
O42 Si3 O44 C49 72.8(9) . . . . ?
O43 Si3 O41 U1 81.7(14) . . . . ?
O43 Si3 O41 Cs1 -107.1(3) . . . . ?
O43 Si3 O42 Cs1 112.7(3) . . . . ?
O43 Si3 O42 C41 -49.8(9) . . . . ?
O43 Si3 O44 C49 -172.6(8) . . . . ?
O44 Si3 O41 U1 -40.5(14) . . . . ?
O44 Si3 O41 Cs1 130.7(3) . . . . ?
O44 Si3 O42 Cs1 -132.5(3) . . . . ?
O44 Si3 O42 C41 65.1(9) . . . . ?
O44 Si3 O43 C45 38.2(9) . . . . ?
O61 Si4 O62A C61 -60.6(14) . . . . ?
O61 Si4 O62B C61 82.4(13) . . . . ?
O61 Si4 O63 C65 -175.2(13) . . . . ?
O61 Si4 O64A C69 -82.4(12) . . . . ?
O61 Si4 O64B C69 56(2) . . . . ?
O62A Si4 O61 U2 154.3(17) . . . . ?
O62A Si4 O63 C65 42.7(17) . . . . ?
O62A Si4 O64A C69 40.3(13) . . . . ?
O62B Si4 O61 U2 106.4(18) . . . . ?
O62B Si4 O63 C65 74.7(15) . . . . ?
O62B Si4 O64B C69 176.3(18) . . . . ?
O63 Si4 O61 U2 8.4(18) . . . . ?
O63 Si4 O62A C61 78.1(14) . . . . ?
O63 Si4 O62B C61 -169.1(13) . . . . ?
O63 Si4 O64A C69 167.5(11) . . . . ?
O63 Si4 O64B C69 -82.5(18) . . . . ?
O64A Si4 O61 U2 -94.0(18) . . . . ?
O64A Si4 O62A C61 -178.2(12) . . . . ?
O64A Si4 O63 C65 -62.8(14) . . . . ?
O64B Si4 O61 U2 -135.8(18) . . . . ?
O64B Si4 O62B C61 -44.9(15) . . . . ?
O64B Si4 O63 C65 -32.6(17) . . . . ?
N3 Si8 C92 U2 5.2(4) . . . . ?
C81 Si5 N2 U2 24.3(6) . . . . ?
C81 Si5 N2 Si6 -150.4(5) . . . . ?
C82 Si5 N2 U2 -96.5(6) . . . . ?
C82 Si5 N2 Si6 88.8(7) . . . . ?
C83 Si5 N2 U2 143.0(5) . . . . ?
C83 Si5 N2 Si6 -31.7(8) . . . . ?
C84 Si6 N2 U2 -105.2(7) . . . . ?
C84 Si6 N2 Si5 69.4(7) . . . . ?
C85 Si6 N2 U2 11.5(7) . . . . ?
C85 Si6 N2 Si5 -174.0(6) . . . . ?
C86 Si6 N2 U2 133.2(7) . . . . ?
C86 Si6 N2 Si5 -52.3(9) . . . . ?
C87 Si7 N3 U2 -5.4(8) . . . . ?
C87 Si7 N3 Si8 169.2(7) . . . . ?
C88 Si7 N3 U2 -127.6(6) . . . . ?
C88 Si7 N3 Si8 46.9(8) . . . . ?
C89 Si7 N3 U2 113.1(7) . . . . ?
C89 Si7 N3 Si8 -72.3(9) . . . . ?
C90 Si8 N3 U2 -125.6(5) . . . . ?
C90 Si8 N3 Si7 58.8(8) . . . . ?
C90 Si8 C92 U2 128.3(5) . . . . ?
C91 Si8 N3 U2 110.2(5) . . . . ?
C91 Si8 N3 Si7 -65.4(8) . . . . ?
C91 Si8 C92 U2 -113.6(5) . . . . ?
C92 Si8 N3 U2 -6.3(5) . . . . ?
C92 Si8 N3 Si7 178.1(6) . . . . ?

loop_
_exptl_oxdiff_crystal_face_indexfrac_h
_exptl_oxdiff_crystal_face_indexfrac_k
_exptl_oxdiff_crystal_face_indexfrac_l
_exptl_oxdiff_crystal_face_x
_exptl_oxdiff_crystal_face_y
_exptl_oxdiff_crystal_face_z
0.0000 -1.0000 0.0000 -0.0089 0.0424 0.0924
-0.0000 1.0000 -0.0000 0.0089 -0.0424 -0.0924
1.0000 0.0000 -0.0000 -0.0322 -0.0836 0.0757
-1.0000 -0.0000 0.0000 0.0322 0.0836 -0.0757
0.0000 0.0000 -1.0000 -0.0690 0.0033 -0.0193
-0.0000 -0.0000 1.0000 0.0690 -0.0033 0.0193
